data_4128880
loop_
_publ_author_name
'Barisic, Damir'
'Diether, Dominic'
'Maichle-M\"ossmer, C\"acilia'
'Anwander, Reiner'

_publ_section_title
;
 Trimethylscandium.
;
_journal_issue 35
_journal_name_full 'Journal of the American Chemical Society'
_journal_page_first 13931
_journal_page_last 13940
_journal_paper_doi 10.1021/jacs.9b06879
_journal_volume 141
_journal_year 2019
_chemical_formula_sum 'C18 H39 Al2 Sc'
_chemical_formula_weight 354.41
_space_group_crystal_system orthorhombic
_space_group_IT_number 19
_space_group_name_Hall 'P 2ac 2ab'
_space_group_name_H-M_alt 'P 21 21 21'
_atom_sites_solution_hydrogens geom
_audit_creation_method SHELXL-2014/7
_cell_angle_alpha 90
_cell_angle_beta 90
_cell_angle_gamma 90
_cell_formula_units_Z 24
_cell_length_a 14.335(2)
_cell_length_b 16.914(3)
_cell_length_c 54.801(8)
_cell_measurement_reflns_used 8081
_cell_measurement_temperature 173(2)
_cell_measurement_theta_max 25.04
_cell_measurement_theta_min 2.34
_cell_volume 13287(4)
_computing_cell_refinement 'SAINT V8.37A (Bruker AXS Inc., 2015)'
_computing_data_collection 'APEX3 v2016.5-0 (Bruker AXS)'
_computing_data_reduction 'SAINT V8.37A (Bruker AXS Inc., 2015)'
_computing_structure_refinement 'SHELXL-2014/7 (Sheldrick, 2014)'
_computing_structure_solution 'XT, VERSION 2014/5,SHELXS-13 (Sheldrick 2008)'
_diffrn_ambient_temperature 173(2)
_diffrn_measured_fraction_theta_full 0.998
_diffrn_measured_fraction_theta_max 0.998
_diffrn_measurement_device_type 'Bruker APEX II DUO'
_diffrn_measurement_method 'omega scans'
_diffrn_radiation_type MoK\a
_diffrn_radiation_wavelength 0.71073
_diffrn_reflns_av_R_equivalents 0.0921
_diffrn_reflns_av_unetI/netI 0.1133
_diffrn_reflns_Laue_measured_fraction_full 0.998
_diffrn_reflns_Laue_measured_fraction_max 0.998
_diffrn_reflns_limit_h_max 16
_diffrn_reflns_limit_h_min -17
_diffrn_reflns_limit_k_max 19
_diffrn_reflns_limit_k_min -20
_diffrn_reflns_limit_l_max 65
_diffrn_reflns_limit_l_min -61
_diffrn_reflns_number 72920
_diffrn_reflns_point_group_measured_fraction_full 0.998
_diffrn_reflns_point_group_measured_fraction_max 0.998
_diffrn_reflns_theta_full 25.088
_diffrn_reflns_theta_max 25.088
_diffrn_reflns_theta_min 1.260
_diffrn_source 'ImuS-focus sealed tube'
_exptl_absorpt_coefficient_mu 0.406
_exptl_absorpt_correction_T_max 0.7452
_exptl_absorpt_correction_T_min 0.5510
_exptl_absorpt_correction_type multi-scan
_exptl_absorpt_process_details sadabs
_exptl_crystal_colour colourless
_exptl_crystal_density_diffrn 1.063
_exptl_crystal_description block
_exptl_crystal_F_000 4656
_exptl_crystal_size_max 0.382
_exptl_crystal_size_mid 0.226
_exptl_crystal_size_min 0.138
_refine_diff_density_max 1.455
_refine_diff_density_min -1.307
_refine_diff_density_rms 0.098
_refine_ls_abs_structure_details
;
 Refined as an inversion twin.
;
_refine_ls_abs_structure_Flack 0.49(8)
_refine_ls_extinction_method none
_refine_ls_goodness_of_fit_ref 1.098
_refine_ls_hydrogen_treatment constr
_refine_ls_matrix_type full
_refine_ls_number_parameters 1214
_refine_ls_number_reflns 23510
_refine_ls_number_restraints 2382
_refine_ls_restrained_S_all 1.053
_refine_ls_R_factor_all 0.1479
_refine_ls_R_factor_gt 0.1006
_refine_ls_shift/su_max 0.027
_refine_ls_shift/su_mean 0.001
_refine_ls_structure_factor_coef Fsqd
_refine_ls_weighting_details 'w=1/[\s^2^(Fo^2^)+(0.0337P)^2^+70.9132P] where P=(Fo^2^+2Fc^2^)/3'
_refine_ls_weighting_scheme calc
_refine_ls_wR_factor_gt 0.2019
_refine_ls_wR_factor_ref 0.2232
_reflns_Friedel_coverage 0.835
_reflns_Friedel_fraction_full 0.999
_reflns_Friedel_fraction_max 0.999
_reflns_number_gt 14965
_reflns_number_total 23510
_reflns_threshold_expression 'I > 2\s(I)'
_cod_data_source_file ja9b06879_si_005.cif
_cod_data_source_block 5_mo_db242_0m_Neu
_cod_database_code 4128880
_shelx_shelxl_version_number 2014/7
_shelx_space_group_comment
;
The symmetry employed for this shelxl refinement is uniquely defined
by the following loop, which should always be used as a source of
symmetry information in preference to the above space-group names.
They are only intended as comments.
;
_shelx_estimated_absorpt_t_min 0.860
_shelx_estimated_absorpt_t_max 0.946

loop_
_space_group_symop_operation_xyz
'x, y, z'
'-x+1/2, -y, z+1/2'
'-x, y+1/2, -z+1/2'
'x+1/2, -y+1/2, -z'

loop_
_atom_site_label
_atom_site_type_symbol
_atom_site_fract_x
_atom_site_fract_y
_atom_site_fract_z
_atom_site_U_iso_or_equiv
_atom_site_adp_type
_atom_site_occupancy
_atom_site_site_symmetry_order
_atom_site_calc_flag
_atom_site_refinement_flags_posn
_atom_site_refinement_flags_adp
C1 C -0.1583(9) 0.3406(7) 0.1693(2) 0.024(2) Uani 1 1 d . U
C2 C -0.2135(9) 0.3339(7) 0.1487(2) 0.023(2) Uani 1 1 d . U
C3 C -0.2330(8) 0.2536(6) 0.1447(2) 0.023(2) Uani 1 1 d . U
C4 C -0.1896(9) 0.2097(7) 0.1635(2) 0.023(2) Uani 1 1 d . U
C5 C -0.1426(8) 0.2629(7) 0.1789(2) 0.024(2) Uani 1 1 d . U
C6 C -0.0939(9) 0.2436(9) 0.2027(2) 0.039(4) Uani 1 1 d . U
H6A H -0.0605 0.1934 0.2011 0.058 Uiso 1 1 calc R U
H6B H -0.1403 0.2393 0.2158 0.058 Uiso 1 1 calc R U
H6C H -0.0495 0.2858 0.2067 0.058 Uiso 1 1 calc R U
C7 C -0.1320(10) 0.4157(7) 0.1818(3) 0.034(3) Uani 1 1 d . U
H7A H -0.0807 0.4056 0.1932 0.050 Uiso 1 1 calc R U
H7B H -0.1859 0.4363 0.1908 0.050 Uiso 1 1 calc R U
H7C H -0.1121 0.4547 0.1696 0.050 Uiso 1 1 calc R U
C8 C -0.2561(10) 0.4017(7) 0.1346(2) 0.031(3) Uani 1 1 d . U
H8A H -0.2629 0.3866 0.1174 0.047 Uiso 1 1 calc R U
H8B H -0.2156 0.4482 0.1358 0.047 Uiso 1 1 calc R U
H8C H -0.3176 0.4142 0.1414 0.047 Uiso 1 1 calc R U
C9 C -0.3000(9) 0.2218(8) 0.1262(2) 0.035(3) Uani 1 1 d . U
H9A H -0.2919 0.1644 0.1248 0.052 Uiso 1 1 calc R U
H9B H -0.2881 0.2465 0.1104 0.052 Uiso 1 1 calc R U
H9C H -0.3640 0.2334 0.1314 0.052 Uiso 1 1 calc R U
C10 C -0.1958(11) 0.1207(8) 0.1682(3) 0.041(4) Uani 1 1 d . U
H10A H -0.1329 0.0980 0.1682 0.061 Uiso 1 1 calc R U
H10B H -0.2329 0.0958 0.1553 0.061 Uiso 1 1 calc R U
H10C H -0.2256 0.1113 0.1840 0.061 Uiso 1 1 calc R U
C11 C 0.0574(9) 0.3650(8) 0.1483(2) 0.029(3) Uani 1 1 d . U
H11A H 0.0815 0.4082 0.1584 0.044 Uiso 1 1 calc R U
H11B H 0.1064 0.3253 0.1460 0.044 Uiso 1 1 calc R U
H11C H 0.0037 0.3407 0.1564 0.044 Uiso 1 1 calc R U
C12 C -0.0732(10) 0.3297(7) 0.0981(2) 0.031(3) Uani 1 1 d . U
H12A H -0.0995 0.3535 0.0834 0.046 Uiso 1 1 calc R U
H12B H -0.1238 0.3163 0.1094 0.046 Uiso 1 1 calc R U
H12C H -0.0389 0.2816 0.0938 0.046 Uiso 1 1 calc R U
C13 C -0.0466(10) 0.5118(7) 0.1178(3) 0.032(3) Uani 1 1 d . U
H13A H -0.0996 0.5138 0.1065 0.047 Uiso 1 1 calc R U
H13B H -0.0028 0.5544 0.1139 0.047 Uiso 1 1 calc R U
H13C H -0.0691 0.5185 0.1346 0.047 Uiso 1 1 calc R U
C14 C 0.1340(11) 0.4136(9) 0.0962(3) 0.050(4) Uani 1 1 d . U
H14A H 0.1220 0.3993 0.0791 0.075 Uiso 1 1 calc R U
H14B H 0.1789 0.3764 0.1032 0.075 Uiso 1 1 calc R U
H14C H 0.1596 0.4673 0.0969 0.075 Uiso 1 1 calc R U
C15 C 0.0517(10) 0.1773(7) 0.1597(2) 0.030(3) Uani 1 1 d . U
H15A H 0.1166 0.1826 0.1650 0.045 Uiso 1 1 calc R U
H15B H 0.0181 0.1424 0.1709 0.045 Uiso 1 1 calc R U
H15C H 0.0220 0.2294 0.1595 0.045 Uiso 1 1 calc R U
C16 C -0.0846(10) 0.1440(7) 0.1116(3) 0.036(3) Uani 1 1 d . U
H16A H -0.1040 0.1991 0.1137 0.053 Uiso 1 1 calc R U
H16B H -0.1276 0.1093 0.1205 0.053 Uiso 1 1 calc R U
H16C H -0.0855 0.1304 0.0942 0.053 Uiso 1 1 calc R U
C17 C 0.0664(11) 0.0158(7) 0.1291(3) 0.041(4) Uani 1 1 d . U
H17A H 0.0465 -0.0115 0.1142 0.061 Uiso 1 1 calc R U
H17B H 0.0294 -0.0029 0.1429 0.061 Uiso 1 1 calc R U
H17C H 0.1326 0.0049 0.1321 0.061 Uiso 1 1 calc R U
C18 C 0.1379(11) 0.1833(8) 0.1040(3) 0.042(4) Uani 1 1 d . U
H18A H 0.1262 0.1686 0.0869 0.063 Uiso 1 1 calc R U
H18B H 0.2014 0.1677 0.1085 0.063 Uiso 1 1 calc R U
H18C H 0.1311 0.2407 0.1058 0.063 Uiso 1 1 calc R U
C19 C 0.3447(12) 0.2070(8) 0.0068(3) 0.047(3) Uani 1 1 d . U
C20 C 0.3887(12) 0.2620(8) -0.0098(3) 0.047(3) Uani 1 1 d . U
C21 C 0.3709(12) 0.3384(8) -0.0008(3) 0.046(3) Uani 1 1 d . U
C22 C 0.3209(12) 0.3326(8) 0.0211(3) 0.048(3) Uani 1 1 d . U
C23 C 0.3053(14) 0.2481(7) 0.0245(3) 0.062(4) Uani 1 1 d . U
C24 C 0.3398(13) 0.1200(8) 0.0029(3) 0.060(5) Uani 1 1 d . U
H24A H 0.2918 0.0974 0.0136 0.090 Uiso 1 1 calc R U
H24B H 0.4003 0.0962 0.0068 0.090 Uiso 1 1 calc R U
H24C H 0.3239 0.1091 -0.0142 0.090 Uiso 1 1 calc R U
C25 C 0.4301(12) 0.2424(9) -0.0341(3) 0.056(4) Uani 1 1 d . U
H25A H 0.4806 0.2796 -0.0378 0.084 Uiso 1 1 calc R U
H25B H 0.3819 0.2463 -0.0467 0.084 Uiso 1 1 calc R U
H25C H 0.4550 0.1884 -0.0338 0.084 Uiso 1 1 calc R U
C26 C 0.3938(13) 0.4163(8) -0.0136(3) 0.056(4) Uani 1 1 d . U
H26A H 0.4059 0.4573 -0.0014 0.084 Uiso 1 1 calc R U
H26B H 0.3409 0.4323 -0.0238 0.084 Uiso 1 1 calc R U
H26C H 0.4492 0.4094 -0.0239 0.084 Uiso 1 1 calc R U
C27 C 0.2765(12) 0.4006(8) 0.0355(3) 0.050(4) Uani 1 1 d . U
H27A H 0.2820 0.3898 0.0531 0.075 Uiso 1 1 calc R U
H27B H 0.2105 0.4053 0.0311 0.075 Uiso 1 1 calc R U
H27C H 0.3088 0.4502 0.0317 0.075 Uiso 1 1 calc R U
C28 C 0.2402(12) 0.2224(9) 0.0453(3) 0.060(4) Uani 1 1 d . U
H28A H 0.2601 0.2476 0.0606 0.091 Uiso 1 1 calc R U
H28B H 0.2428 0.1648 0.0472 0.091 Uiso 1 1 calc R U
H28C H 0.1761 0.2384 0.0415 0.091 Uiso 1 1 calc R U
C29 C 0.4712(13) 0.3332(8) 0.0698(3) 0.057(4) Uani 1 1 d . U
H29A H 0.5065 0.2848 0.0732 0.085 Uiso 1 1 calc R U
H29B H 0.4168 0.3203 0.0597 0.085 Uiso 1 1 calc R U
H29C H 0.4504 0.3568 0.0852 0.085 Uiso 1 1 calc R U
C30 C 0.4879(12) 0.5165(8) 0.0479(3) 0.055(4) Uani 1 1 d . U
H30A H 0.5295 0.5600 0.0524 0.082 Uiso 1 1 calc R U
H30B H 0.4334 0.5163 0.0587 0.082 Uiso 1 1 calc R U
H30C H 0.4674 0.5233 0.0309 0.082 Uiso 1 1 calc R U
C31 C 0.5899(12) 0.3644(8) 0.0179(2) 0.045(3) Uani 1 1 d . U
H31A H 0.6333 0.3993 0.0093 0.067 Uiso 1 1 calc R U
H31B H 0.5331 0.3577 0.0082 0.067 Uiso 1 1 calc R U
H31C H 0.6193 0.3128 0.0205 0.067 Uiso 1 1 calc R U
C32 C 0.6752(13) 0.4247(9) 0.0684(3) 0.069(5) Uani 1 1 d . U
H32A H 0.7145 0.4631 0.0599 0.103 Uiso 1 1 calc R U
H32B H 0.7070 0.3734 0.0690 0.103 Uiso 1 1 calc R U
H32C H 0.6635 0.4431 0.0851 0.103 Uiso 1 1 calc R U
C33 C 0.5819(12) 0.1766(8) 0.0075(3) 0.049(4) Uani 1 1 d . U
H33A H 0.5396 0.2221 0.0075 0.073 Uiso 1 1 calc R U
H33B H 0.5587 0.1364 -0.0038 0.073 Uiso 1 1 calc R U
H33C H 0.6443 0.1937 0.0024 0.073 Uiso 1 1 calc R U
C34 C 0.4629(12) 0.1465(8) 0.0568(3) 0.054(4) Uani 1 1 d . U
H34A H 0.4692 0.1514 0.0745 0.082 Uiso 1 1 calc R U
H34B H 0.4229 0.1012 0.0530 0.082 Uiso 1 1 calc R U
H34C H 0.4349 0.1948 0.0502 0.082 Uiso 1 1 calc R U
C35 C 0.5991(14) 0.0144(8) 0.0381(3) 0.063(5) Uani 1 1 d . U
H35A H 0.6041 -0.0102 0.0543 0.095 Uiso 1 1 calc R U
H35B H 0.6547 0.0018 0.0285 0.095 Uiso 1 1 calc R U
H35C H 0.5436 -0.0058 0.0298 0.095 Uiso 1 1 calc R U
C36 C 0.6883(13) 0.1836(10) 0.0598(3) 0.068(5) Uani 1 1 d . U
H36A H 0.6898 0.1640 0.0767 0.103 Uiso 1 1 calc R U
H36B H 0.6766 0.2407 0.0599 0.103 Uiso 1 1 calc R U
H36C H 0.7483 0.1729 0.0519 0.103 Uiso 1 1 calc R U
C37 C -0.2627(8) 0.1667(7) 0.3152(2) 0.020(2) Uani 1 1 d . U
C38 C -0.2835(8) 0.2478(6) 0.3112(2) 0.020(2) Uani 1 1 d . U
C39 C -0.2387(9) 0.2918(7) 0.3303(2) 0.024(2) Uani 1 1 d . U
C40 C -0.1914(8) 0.2373(7) 0.3458(2) 0.024(2) Uani 1 1 d . U
C41 C -0.2074(9) 0.1604(7) 0.3365(2) 0.024(2) Uani 1 1 d . U
C42 C -0.3040(10) 0.0993(7) 0.3012(2) 0.033(3) Uani 1 1 d . U
H42A H -0.3082 0.0526 0.3117 0.050 Uiso 1 1 calc R U
H42B H -0.2642 0.0873 0.2871 0.050 Uiso 1 1 calc R U
H42C H -0.3665 0.1138 0.2955 0.050 Uiso 1 1 calc R U
C43 C -0.3501(9) 0.2794(7) 0.2926(2) 0.029(3) Uani 1 1 d . U
H43A H -0.3306 0.3327 0.2877 0.043 Uiso 1 1 calc R U
H43B H -0.4130 0.2817 0.2996 0.043 Uiso 1 1 calc R U
H43C H -0.3503 0.2447 0.2783 0.043 Uiso 1 1 calc R U
C44 C -0.2457(9) 0.3800(7) 0.3347(3) 0.031(3) Uani 1 1 d . U
H44A H -0.1829 0.4026 0.3360 0.047 Uiso 1 1 calc R U
H44B H -0.2798 0.3897 0.3499 0.047 Uiso 1 1 calc R U
H44C H -0.2790 0.4049 0.3211 0.047 Uiso 1 1 calc R U
C45 C -0.1449(9) 0.2581(8) 0.3701(2) 0.033(3) Uani 1 1 d . U
H45A H -0.0913 0.2232 0.3728 0.049 Uiso 1 1 calc R U
H45B H -0.1899 0.2513 0.3834 0.049 Uiso 1 1 calc R U
H45C H -0.1237 0.3132 0.3697 0.049 Uiso 1 1 calc R U
C46 C -0.1813(11) 0.0828(8) 0.3492(3) 0.041(4) Uani 1 1 d . U
H46A H -0.1270 0.0915 0.3597 0.061 Uiso 1 1 calc R U
H46B H -0.1662 0.0428 0.3369 0.061 Uiso 1 1 calc R U
H46C H -0.2340 0.0646 0.3591 0.061 Uiso 1 1 calc R U
C47 C 0.0080(9) 0.1353(7) 0.3161(2) 0.028(3) Uani 1 1 d . U
H47A H 0.0386 0.0939 0.3258 0.042 Uiso 1 1 calc R U
H47B H -0.0478 0.1537 0.3248 0.042 Uiso 1 1 calc R U
H47C H 0.0511 0.1796 0.3138 0.042 Uiso 1 1 calc R U
C48 C -0.1181(9) 0.1702(7) 0.2656(2) 0.025(3) Uani 1 1 d . U
H48A H -0.0815 0.2144 0.2591 0.037 Uiso 1 1 calc R U
H48B H -0.1636 0.1901 0.2775 0.037 Uiso 1 1 calc R U
H48C H -0.1509 0.1437 0.2522 0.037 Uiso 1 1 calc R U
C49 C -0.0925(10) -0.0130(7) 0.2849(3) 0.034(3) Uani 1 1 d . U
H49A H -0.1460 -0.0140 0.2738 0.051 Uiso 1 1 calc R U
H49B H -0.1140 -0.0215 0.3017 0.051 Uiso 1 1 calc R U
H49C H -0.0486 -0.0550 0.2804 0.051 Uiso 1 1 calc R U
C50 C 0.0875(9) 0.0862(8) 0.2639(2) 0.033(3) Uani 1 1 d . U
H50A H 0.0900 0.0368 0.2545 0.050 Uiso 1 1 calc R U
H50B H 0.1407 0.0886 0.2751 0.050 Uiso 1 1 calc R U
H50C H 0.0901 0.1312 0.2526 0.050 Uiso 1 1 calc R U
C51 C 0.0028(10) 0.3215(7) 0.3265(2) 0.030(3) Uani 1 1 d . U
H51A H -0.0390 0.2757 0.3271 0.045 Uiso 1 1 calc R U
H51B H -0.0177 0.3611 0.3385 0.045 Uiso 1 1 calc R U
H51C H 0.0666 0.3047 0.3304 0.045 Uiso 1 1 calc R U
C52 C -0.1328(9) 0.3579(7) 0.2784(2) 0.029(3) Uani 1 1 d . U
H52A H -0.1304 0.3576 0.2605 0.044 Uiso 1 1 calc R U
H52B H -0.1714 0.4022 0.2839 0.044 Uiso 1 1 calc R U
H52C H -0.1599 0.3081 0.2842 0.044 Uiso 1 1 calc R U
C53 C 0.0229(10) 0.4836(7) 0.2968(3) 0.036(3) Uani 1 1 d . U
H53A H 0.0418 0.5073 0.2812 0.054 Uiso 1 1 calc R U
H53B H 0.0725 0.4910 0.3088 0.054 Uiso 1 1 calc R U
H53C H -0.0344 0.5092 0.3026 0.054 Uiso 1 1 calc R U
C54 C 0.0894(9) 0.3142(7) 0.2716(2) 0.031(3) Uani 1 1 d . U
H54A H 0.0838 0.3330 0.2547 0.046 Uiso 1 1 calc R U
H54B H 0.0766 0.2573 0.2722 0.046 Uiso 1 1 calc R U
H54C H 0.1527 0.3243 0.2776 0.046 Uiso 1 1 calc R U
C55 C 0.2828(8) 0.1681(7) 0.1896(2) 0.023(2) Uani 1 1 d . U
C56 C 0.3310(8) 0.1630(7) 0.1672(2) 0.020(2) Uani 1 1 d . U
C57 C 0.3440(8) 0.2413(7) 0.1582(2) 0.023(2) Uani 1 1 d . U
C58 C 0.3034(9) 0.2931(7) 0.1751(2) 0.025(2) Uani 1 1 d . U
C59 C 0.2665(8) 0.2470(6) 0.1948(2) 0.025(3) Uani 1 1 d . U
C60 C 0.2417(9) 0.1011(7) 0.2037(2) 0.030(3) Uani 1 1 d . U
H60A H 0.1899 0.1205 0.2137 0.045 Uiso 1 1 calc R U
H60B H 0.2895 0.0778 0.2142 0.045 Uiso 1 1 calc R U
H60C H 0.2186 0.0608 0.1923 0.045 Uiso 1 1 calc R U
C61 C 0.3511(9) 0.0877(7) 0.1535(2) 0.029(3) Uani 1 1 d . U
H61A H 0.3984 0.0978 0.1410 0.043 Uiso 1 1 calc R U
H61B H 0.2937 0.0687 0.1458 0.043 Uiso 1 1 calc R U
H61C H 0.3742 0.0477 0.1650 0.043 Uiso 1 1 calc R U
C62 C 0.3802(8) 0.2611(8) 0.1332(2) 0.027(3) Uani 1 1 d . U
H62A H 0.4000 0.3165 0.1328 0.041 Uiso 1 1 calc R U
H62B H 0.3308 0.2527 0.1211 0.041 Uiso 1 1 calc R U
H62C H 0.4335 0.2269 0.1294 0.041 Uiso 1 1 calc R U
C63 C 0.2988(10) 0.3835(7) 0.1717(3) 0.040(4) Uani 1 1 d . U
H63A H 0.2853 0.4086 0.1875 0.060 Uiso 1 1 calc R U
H63B H 0.2493 0.3966 0.1601 0.060 Uiso 1 1 calc R U
H63C H 0.3588 0.4028 0.1656 0.060 Uiso 1 1 calc R U
C64 C 0.2059(10) 0.2794(8) 0.2150(3) 0.041(4) Uani 1 1 d . U
H64A H 0.2229 0.3345 0.2182 0.062 Uiso 1 1 calc R U
H64B H 0.2152 0.2480 0.2298 0.062 Uiso 1 1 calc R U
H64C H 0.1402 0.2766 0.2101 0.062 Uiso 1 1 calc R U
C65 C 0.4298(10) 0.3511(8) 0.2253(3) 0.037(3) Uani 1 1 d . U
H65A H 0.4359 0.3634 0.2427 0.056 Uiso 1 1 calc R U
H65B H 0.4107 0.2958 0.2234 0.056 Uiso 1 1 calc R U
H65C H 0.3828 0.3857 0.2180 0.056 Uiso 1 1 calc R U
C66 C 0.5427(9) 0.3241(7) 0.1737(2) 0.025(3) Uani 1 1 d . U
H66A H 0.5124 0.3634 0.1632 0.038 Uiso 1 1 calc R U
H66B H 0.5050 0.2757 0.1740 0.038 Uiso 1 1 calc R U
H66C H 0.6048 0.3120 0.1672 0.038 Uiso 1 1 calc R U
C67 C 0.6574(10) 0.3123(8) 0.2248(3) 0.040(3) Uani 1 1 d . U
H67A H 0.7079 0.3027 0.2131 0.060 Uiso 1 1 calc R U
H67B H 0.6346 0.2616 0.2311 0.060 Uiso 1 1 calc R U
H67C H 0.6808 0.3445 0.2383 0.060 Uiso 1 1 calc R U
C68 C 0.5699(11) 0.4826(8) 0.2051(3) 0.042(4) Uani 1 1 d . U
H68A H 0.6303 0.4941 0.1975 0.063 Uiso 1 1 calc R U
H68B H 0.5672 0.5074 0.2212 0.063 Uiso 1 1 calc R U
H68C H 0.5197 0.5036 0.1948 0.063 Uiso 1 1 calc R U
C69 C 0.4415(9) 0.1633(7) 0.2368(2) 0.027(3) Uani 1 1 d . U
H69A H 0.4252 0.1395 0.2526 0.041 Uiso 1 1 calc R U
H69B H 0.3843 0.1758 0.2278 0.041 Uiso 1 1 calc R U
H69C H 0.4773 0.2118 0.2396 0.041 Uiso 1 1 calc R U
C70 C 0.5525(9) 0.1344(7) 0.1836(2) 0.024(3) Uani 1 1 d . U
H70A H 0.5972 0.1776 0.1859 0.036 Uiso 1 1 calc R U
H70B H 0.4956 0.1551 0.1760 0.036 Uiso 1 1 calc R U
H70C H 0.5800 0.0939 0.1730 0.036 Uiso 1 1 calc R U
C71 C 0.4534(9) -0.0161(7) 0.2137(2) 0.028(3) Uani 1 1 d . U
H71A H 0.4984 -0.0584 0.2104 0.043 Uiso 1 1 calc R U
H71B H 0.4090 -0.0125 0.2001 0.043 Uiso 1 1 calc R U
H71C H 0.4197 -0.0277 0.2288 0.043 Uiso 1 1 calc R U
C72 C 0.6420(10) 0.0739(8) 0.2334(3) 0.044(4) Uani 1 1 d . U
H72A H 0.6881 0.0541 0.2217 0.066 Uiso 1 1 calc R U
H72B H 0.6363 0.0365 0.2470 0.066 Uiso 1 1 calc R U
H72C H 0.6622 0.1254 0.2396 0.066 Uiso 1 1 calc R U
C73 C 0.2168(8) 0.2503(7) 0.3601(2) 0.029(3) Uani 1 1 d . U
C74 C 0.2572(9) 0.2060(7) 0.3406(3) 0.030(3) Uani 1 1 d . U
C75 C 0.2977(8) 0.2602(7) 0.3239(2) 0.025(2) Uani 1 1 d . U
C76 C 0.2848(8) 0.3375(7) 0.3329(2) 0.023(2) Uani 1 1 d . U
C77 C 0.2365(9) 0.3318(7) 0.3549(2) 0.026(3) Uani 1 1 d . U
C78 C 0.1565(10) 0.2217(8) 0.3805(3) 0.041(4) Uani 1 1 d . U
H78A H 0.1734 0.2495 0.3956 0.062 Uiso 1 1 calc R U
H78B H 0.1658 0.1647 0.3828 0.062 Uiso 1 1 calc R U
H78C H 0.0909 0.2320 0.3767 0.062 Uiso 1 1 calc R U
C79 C 0.2491(10) 0.1177(7) 0.3372(3) 0.039(4) Uani 1 1 d . U
H79A H 0.2362 0.1060 0.3200 0.058 Uiso 1 1 calc R U
H79B H 0.1981 0.0974 0.3473 0.058 Uiso 1 1 calc R U
H79C H 0.3077 0.0924 0.3420 0.058 Uiso 1 1 calc R U
C80 C 0.3354(8) 0.2369(8) 0.2988(2) 0.030(3) Uani 1 1 d . U
H80A H 0.3876 0.2717 0.2945 0.045 Uiso 1 1 calc R U
H80B H 0.2858 0.2422 0.2866 0.045 Uiso 1 1 calc R U
H80C H 0.3571 0.1820 0.2993 0.045 Uiso 1 1 calc R U
C81 C 0.3052(9) 0.4131(7) 0.3191(3) 0.032(3) Uani 1 1 d . U
H81A H 0.3177 0.4558 0.3307 0.048 Uiso 1 1 calc R U
H81B H 0.2512 0.4271 0.3090 0.048 Uiso 1 1 calc R U
H81C H 0.3598 0.4053 0.3086 0.048 Uiso 1 1 calc R U
C82 C 0.1970(9) 0.4008(7) 0.3698(3) 0.035(3) Uani 1 1 d . U
H82A H 0.2305 0.4495 0.3656 0.053 Uiso 1 1 calc R U
H82B H 0.2047 0.3898 0.3872 0.053 Uiso 1 1 calc R U
H82C H 0.1306 0.4073 0.3661 0.053 Uiso 1 1 calc R U
C83 C 0.5060(9) 0.3640(7) 0.3494(2) 0.026(3) Uani 1 1 d . U
H83A H 0.5350 0.4041 0.3390 0.038 Uiso 1 1 calc R U
H83B H 0.4488 0.3447 0.3417 0.038 Uiso 1 1 calc R U
H83C H 0.5494 0.3199 0.3518 0.038 Uiso 1 1 calc R U
C84 C 0.3925(10) 0.3349(8) 0.4026(2) 0.036(3) Uani 1 1 d . U
H84A H 0.4322 0.2935 0.4096 0.055 Uiso 1 1 calc R U
H84B H 0.3459 0.3109 0.3918 0.055 Uiso 1 1 calc R U
H84C H 0.3608 0.3632 0.4159 0.055 Uiso 1 1 calc R U
C85 C 0.5944(11) 0.4232(9) 0.3998(3) 0.043(4) Uani 1 1 d . U
H85A H 0.5844 0.4443 0.4162 0.064 Uiso 1 1 calc R U
H85B H 0.6350 0.4592 0.3906 0.064 Uiso 1 1 calc R U
H85C H 0.6240 0.3711 0.4009 0.064 Uiso 1 1 calc R U
C86 C 0.4102(10) 0.5156(7) 0.3796(2) 0.030(3) Uani 1 1 d . U
H86A H 0.3536 0.5156 0.3897 0.045 Uiso 1 1 calc R U
H86B H 0.3933 0.5242 0.3625 0.045 Uiso 1 1 calc R U
H86C H 0.4519 0.5580 0.3851 0.045 Uiso 1 1 calc R U
C87 C 0.3778(10) 0.1458(8) 0.3919(3) 0.040(3) Uani 1 1 d . U
H87A H 0.3882 0.1522 0.4095 0.060 Uiso 1 1 calc R U
H87B H 0.3384 0.0994 0.3891 0.060 Uiso 1 1 calc R U
H87C H 0.3468 0.1931 0.3855 0.060 Uiso 1 1 calc R U
C88 C 0.4939(9) 0.1758(7) 0.3396(2) 0.024(3) Uani 1 1 d . U
H88A H 0.4608 0.2265 0.3401 0.036 Uiso 1 1 calc R U
H88B H 0.4592 0.1386 0.3293 0.036 Uiso 1 1 calc R U
H88C H 0.5564 0.1838 0.3327 0.036 Uiso 1 1 calc R U
C89 C 0.5218(11) 0.0157(8) 0.3710(3) 0.043(4) Uani 1 1 d . U
H89A H 0.5692 0.0050 0.3585 0.065 Uiso 1 1 calc R U
H89B H 0.4625 -0.0085 0.3661 0.065 Uiso 1 1 calc R U
H89C H 0.5419 -0.0067 0.3866 0.065 Uiso 1 1 calc R U
C90 C 0.6071(11) 0.1862(8) 0.3910(3) 0.043(4) Uani 1 1 d . U
H90A H 0.6640 0.1821 0.3811 0.064 Uiso 1 1 calc R U
H90B H 0.6178 0.1623 0.4070 0.064 Uiso 1 1 calc R U
H90C H 0.5904 0.2420 0.3930 0.064 Uiso 1 1 calc R U
C91 C 0.6998(12) 0.3317(8) 0.4818(3) 0.044(3) Uani 1 1 d . U
C92 C 0.7506(12) 0.3378(8) 0.5034(3) 0.046(3) Uani 1 1 d . U
C93 C 0.7653(11) 0.2585(8) 0.5124(2) 0.045(3) Uani 1 1 d . U
C94 C 0.7224(12) 0.2067(8) 0.4961(3) 0.043(3) Uani 1 1 d . U
C95 C 0.6785(11) 0.2509(7) 0.4775(2) 0.039(3) Uani 1 1 d . U
C96 C 0.6564(12) 0.4017(8) 0.4680(3) 0.055(4) Uani 1 1 d . U
H96A H 0.6241 0.3823 0.4534 0.082 Uiso 1 1 calc R U
H96B H 0.7056 0.4387 0.4632 0.082 Uiso 1 1 calc R U
H96C H 0.6117 0.4288 0.4787 0.082 Uiso 1 1 calc R U
C97 C 0.7749(12) 0.4121(8) 0.5168(3) 0.050(4) Uani 1 1 d . U
H97A H 0.8199 0.4000 0.5298 0.076 Uiso 1 1 calc R U
H97B H 0.7183 0.4347 0.5240 0.076 Uiso 1 1 calc R U
H97C H 0.8024 0.4503 0.5054 0.076 Uiso 1 1 calc R U
C98 C 0.8090(12) 0.2399(10) 0.5368(3) 0.061(5) Uani 1 1 d . U
H98A H 0.8329 0.1856 0.5367 0.091 Uiso 1 1 calc R U
H98B H 0.7620 0.2454 0.5497 0.091 Uiso 1 1 calc R U
H98C H 0.8605 0.2767 0.5399 0.091 Uiso 1 1 calc R U
C99 C 0.7173(13) 0.1181(8) 0.4998(3) 0.052(4) Uani 1 1 d . U
H99A H 0.6780 0.0946 0.4871 0.078 Uiso 1 1 calc R U
H99B H 0.6905 0.1067 0.5158 0.078 Uiso 1 1 calc R U
H99C H 0.7802 0.0956 0.4988 0.078 Uiso 1 1 calc R U
C100 C 0.6149(11) 0.2217(8) 0.4579(3) 0.047(4) Uani 1 1 d . U
H10D H 0.6208 0.1641 0.4566 0.071 Uiso 1 1 calc R U
H10E H 0.6318 0.2462 0.4424 0.071 Uiso 1 1 calc R U
H10F H 0.5504 0.2354 0.4621 0.071 Uiso 1 1 calc R U
C101 C 0.9684(12) 0.3611(8) 0.4835(3) 0.046(3) Uani 1 1 d . U
H10G H 1.0357 0.3668 0.4862 0.069 Uiso 1 1 calc R U
H10H H 0.9519 0.3049 0.4836 0.069 Uiso 1 1 calc R U
H10I H 0.9344 0.3884 0.4965 0.069 Uiso 1 1 calc R U
C102 C 0.8477(11) 0.3308(7) 0.4328(2) 0.043(3) Uani 1 1 d . U
H10J H 0.8283 0.3529 0.4171 0.064 Uiso 1 1 calc R U
H10K H 0.7925 0.3207 0.4429 0.064 Uiso 1 1 calc R U
H10L H 0.8814 0.2812 0.4301 0.064 Uiso 1 1 calc R U
C103 C 0.8696(12) 0.5139(7) 0.4539(3) 0.051(4) Uani 1 1 d . U
H10M H 0.8291 0.5230 0.4397 0.077 Uiso 1 1 calc R U
H10N H 0.9164 0.5560 0.4548 0.077 Uiso 1 1 calc R U
H10O H 0.8318 0.5138 0.4688 0.077 Uiso 1 1 calc R U
C104 C 1.0509(11) 0.4147(8) 0.4338(3) 0.054(4) Uani 1 1 d . U
H10P H 1.0403 0.4167 0.4161 0.081 Uiso 1 1 calc R U
H10Q H 1.0878 0.3677 0.4378 0.081 Uiso 1 1 calc R U
H10R H 1.0847 0.4622 0.4389 0.081 Uiso 1 1 calc R U
C105 C 0.8344(11) 0.1441(8) 0.4454(3) 0.048(3) Uani 1 1 d . U
H10S H 0.8347 0.1281 0.4282 0.072 Uiso 1 1 calc R U
H10T H 0.8162 0.1998 0.4467 0.072 Uiso 1 1 calc R U
H10U H 0.7898 0.1113 0.4544 0.072 Uiso 1 1 calc R U
C106 C 0.9612(13) 0.1746(8) 0.4939(3) 0.052(4) Uani 1 1 d . U
H10V H 0.9346 0.1355 0.5051 0.078 Uiso 1 1 calc R U
H10W H 0.9234 0.2229 0.4943 0.078 Uiso 1 1 calc R U
H10X H 1.0252 0.1870 0.4988 0.078 Uiso 1 1 calc R U
C107 C 0.9860(13) 0.0156(8) 0.4637(3) 0.060(5) Uani 1 1 d . U
H10Y H 1.0461 0.0083 0.4720 0.090 Uiso 1 1 calc R U
H10Z H 0.9879 -0.0102 0.4477 0.090 Uiso 1 1 calc R U
H101 H 0.9362 -0.0079 0.4736 0.090 Uiso 1 1 calc R U
C108 C 1.0554(13) 0.1858(10) 0.4400(3) 0.067(5) Uani 1 1 d . U
H102 H 1.1158 0.1590 0.4416 0.100 Uiso 1 1 calc R U
H103 H 1.0610 0.2403 0.4459 0.100 Uiso 1 1 calc R U
H104 H 1.0365 0.1860 0.4228 0.100 Uiso 1 1 calc R U
Al1 Al 0.0167(3) 0.4093(2) 0.11471(7) 0.0270(9) Uani 1 1 d . U
Al2 Al 0.0483(3) 0.1296(2) 0.12508(7) 0.0266(9) Uani 1 1 d . U
Al3 Al 0.5888(4) 0.1302(2) 0.04190(9) 0.0477(12) Uani 1 1 d . U
Al4 Al 0.5562(4) 0.4134(2) 0.05112(8) 0.0505(13) Uani 1 1 d . U
Al5 Al -0.0296(3) 0.0903(2) 0.28267(7) 0.0236(9) Uani 1 1 d . U
Al6 Al -0.0001(3) 0.36989(19) 0.29213(7) 0.0223(9) Uani 1 1 d . U
Al7 Al 0.5550(3) 0.3683(2) 0.20846(7) 0.0251(9) Uani 1 1 d . U
Al8 Al 0.5201(3) 0.0852(2) 0.21707(7) 0.0237(9) Uani 1 1 d . U
Al9 Al 0.4738(3) 0.4134(2) 0.38291(7) 0.0268(9) Uani 1 1 d . U
Al10 Al 0.5051(3) 0.1306(2) 0.37445(7) 0.0294(10) Uani 1 1 d . U
Al11 Al 0.9334(4) 0.4098(2) 0.45033(8) 0.0471(12) Uani 1 1 d . U
Al12 Al 0.9616(4) 0.1298(2) 0.45941(9) 0.0429(11) Uani 1 1 d . U
Sc1 Sc -0.06388(16) 0.26633(13) 0.13844(4) 0.0201(5) Uani 1 1 d . U
Sc2 Sc 0.4741(2) 0.26715(15) 0.02963(5) 0.0397(7) Uani 1 1 d . U
Sc3 Sc -0.11236(16) 0.23369(13) 0.30571(4) 0.0181(5) Uani 1 1 d . U
Sc4 Sc 0.43677(16) 0.23262(13) 0.19667(4) 0.0191(5) Uani 1 1 d . U
Sc5 Sc 0.38843(16) 0.26630(14) 0.36247(4) 0.0217(5) Uani 1 1 d . U
Sc6 Sc 0.8482(2) 0.26551(15) 0.47267(5) 0.0387(7) Uani 1 1 d . U

loop_
_atom_site_aniso_label
_atom_site_aniso_U_11
_atom_site_aniso_U_22
_atom_site_aniso_U_33
_atom_site_aniso_U_23
_atom_site_aniso_U_13
_atom_site_aniso_U_12
C1 0.024(6) 0.022(4) 0.025(5) 0.001(4) 0.002(4) -0.001(4)
C2 0.028(6) 0.017(4) 0.024(5) 0.001(4) 0.003(4) 0.002(4)
C3 0.023(5) 0.018(5) 0.026(5) -0.001(4) 0.001(4) 0.002(4)
C4 0.018(5) 0.023(4) 0.027(5) 0.006(4) 0.005(4) 0.000(4)
C5 0.021(6) 0.027(4) 0.024(5) 0.006(4) 0.004(4) 0.004(4)
C6 0.026(7) 0.064(10) 0.026(6) 0.009(6) 0.006(5) 0.007(7)
C7 0.035(8) 0.028(6) 0.038(8) -0.010(5) 0.002(6) 0.000(5)
C8 0.037(8) 0.027(6) 0.031(7) 0.007(5) 0.002(6) 0.007(5)
C9 0.035(7) 0.028(7) 0.040(7) -0.009(5) -0.007(6) 0.006(5)
C10 0.044(9) 0.026(6) 0.052(9) 0.014(5) 0.008(7) -0.004(5)
C11 0.024(6) 0.026(6) 0.038(6) 0.000(5) 0.002(5) -0.002(5)
C12 0.045(7) 0.025(5) 0.022(6) 0.005(4) 0.004(5) 0.004(5)
C13 0.036(8) 0.021(5) 0.039(8) 0.005(5) -0.001(6) 0.002(5)
C14 0.054(8) 0.037(8) 0.060(9) 0.009(7) 0.018(7) 0.000(6)
C15 0.033(7) 0.024(6) 0.033(6) 0.009(4) -0.003(5) 0.004(5)
C16 0.049(7) 0.023(6) 0.035(7) 0.001(5) 0.000(5) 0.010(5)
C17 0.047(10) 0.023(6) 0.052(9) 0.006(5) -0.009(7) 0.008(5)
C18 0.047(8) 0.034(7) 0.045(8) -0.004(6) 0.011(6) -0.003(6)
C19 0.083(8) 0.020(5) 0.038(6) -0.007(4) -0.001(5) 0.002(5)
C20 0.082(8) 0.023(5) 0.034(5) -0.005(4) 0.000(5) 0.002(5)
C21 0.084(8) 0.024(5) 0.031(6) 0.001(4) -0.001(5) 0.002(5)
C22 0.086(8) 0.023(5) 0.035(6) -0.004(4) -0.002(5) 0.005(5)
C23 0.122(8) 0.014(5) 0.049(7) -0.007(4) 0.015(6) 0.005(5)
C24 0.069(12) 0.028(6) 0.083(12) -0.011(6) 0.005(9) 0.004(6)
C25 0.090(12) 0.043(9) 0.034(7) -0.009(6) 0.004(6) 0.010(8)
C26 0.091(13) 0.034(7) 0.042(9) 0.010(6) -0.006(8) -0.004(7)
C27 0.083(11) 0.021(6) 0.046(9) -0.010(6) -0.004(7) 0.005(6)
C28 0.093(11) 0.031(7) 0.058(9) 0.003(7) 0.009(8) 0.005(7)
C29 0.115(11) 0.022(6) 0.034(7) 0.001(5) 0.003(6) 0.009(6)
C30 0.094(12) 0.020(6) 0.050(10) 0.004(6) 0.000(8) -0.004(6)
C31 0.078(8) 0.022(6) 0.034(7) 0.013(5) -0.007(6) -0.012(5)
C32 0.116(11) 0.030(8) 0.061(11) 0.003(7) -0.027(8) 0.002(7)
C33 0.084(9) 0.025(6) 0.037(7) -0.006(5) 0.002(6) 0.000(6)
C34 0.075(8) 0.027(6) 0.062(8) 0.014(6) -0.006(6) -0.001(6)
C35 0.103(14) 0.024(6) 0.063(11) 0.000(6) 0.003(9) 0.002(6)
C36 0.096(11) 0.054(10) 0.055(10) -0.008(8) -0.006(8) 0.000(8)
C37 0.020(5) 0.017(4) 0.021(5) -0.003(4) 0.009(4) -0.002(4)
C38 0.016(5) 0.018(5) 0.026(5) 0.000(4) 0.007(4) 0.000(3)
C39 0.028(6) 0.018(4) 0.026(5) -0.004(3) 0.005(4) -0.004(4)
C40 0.027(6) 0.023(4) 0.022(5) -0.002(4) 0.004(4) -0.003(4)
C41 0.030(6) 0.020(4) 0.022(5) 0.002(4) 0.006(4) -0.002(4)
C42 0.043(8) 0.023(6) 0.035(7) -0.004(5) 0.005(6) -0.008(5)
C43 0.023(6) 0.027(7) 0.037(7) 0.006(5) 0.000(5) 0.003(5)
C44 0.024(8) 0.020(5) 0.048(9) -0.010(5) 0.014(6) -0.002(5)
C45 0.032(8) 0.045(8) 0.021(6) -0.007(5) -0.001(5) -0.009(6)
C46 0.056(10) 0.027(6) 0.039(8) 0.015(5) 0.004(7) 0.004(6)
C47 0.030(6) 0.023(5) 0.030(6) 0.003(4) 0.002(5) 0.006(5)
C48 0.032(7) 0.026(5) 0.017(5) 0.000(4) 0.007(4) -0.007(5)
C49 0.043(9) 0.022(6) 0.037(8) 0.003(5) 0.011(6) -0.004(5)
C50 0.037(7) 0.030(7) 0.033(7) -0.011(6) 0.014(6) -0.003(5)
C51 0.037(7) 0.021(5) 0.033(6) -0.006(4) -0.006(5) -0.006(5)
C52 0.038(6) 0.020(5) 0.029(6) 0.001(4) 0.005(5) 0.003(4)
C53 0.039(9) 0.020(5) 0.050(9) -0.007(5) -0.002(7) 0.000(5)
C54 0.025(7) 0.029(6) 0.038(7) -0.002(5) 0.001(5) -0.002(5)
C55 0.011(5) 0.019(4) 0.040(6) -0.001(4) 0.008(4) -0.001(4)
C56 0.010(5) 0.018(4) 0.031(5) -0.001(4) 0.005(4) -0.003(4)
C57 0.013(5) 0.020(4) 0.036(5) 0.002(4) 0.006(4) -0.003(4)
C58 0.019(6) 0.015(4) 0.042(6) 0.001(4) 0.007(4) 0.000(4)
C59 0.020(5) 0.018(5) 0.037(5) -0.004(4) 0.014(4) -0.001(4)
C60 0.013(6) 0.031(6) 0.046(8) 0.003(5) 0.006(6) -0.001(5)
C61 0.025(7) 0.018(5) 0.042(7) -0.008(5) 0.007(6) -0.003(5)
C62 0.012(6) 0.034(6) 0.036(6) 0.003(5) 0.001(5) -0.009(5)
C63 0.036(9) 0.014(5) 0.069(10) 0.004(5) 0.010(7) 0.001(5)
C64 0.029(7) 0.032(7) 0.064(8) -0.007(6) 0.026(6) 0.008(6)
C65 0.047(7) 0.024(6) 0.042(7) -0.007(5) 0.019(5) -0.007(5)
C66 0.021(6) 0.024(5) 0.031(6) 0.005(4) 0.008(5) -0.007(5)
C67 0.050(8) 0.038(7) 0.032(8) 0.007(6) -0.002(6) -0.010(6)
C68 0.060(10) 0.025(6) 0.041(9) 0.001(5) 0.011(7) -0.018(6)
C69 0.036(7) 0.022(5) 0.024(6) -0.002(4) 0.006(5) -0.006(5)
C70 0.022(6) 0.019(5) 0.032(6) -0.001(4) 0.006(5) 0.003(4)
C71 0.035(8) 0.022(5) 0.029(7) 0.004(5) -0.004(6) -0.004(5)
C72 0.052(8) 0.033(7) 0.048(9) 0.008(6) -0.018(7) -0.002(6)
C73 0.017(5) 0.022(5) 0.048(6) 0.001(4) 0.019(4) -0.003(4)
C74 0.023(6) 0.024(4) 0.044(6) -0.002(4) 0.013(4) 0.004(4)
C75 0.013(5) 0.026(5) 0.036(5) 0.000(4) 0.007(4) 0.003(4)
C76 0.012(5) 0.022(4) 0.036(5) 0.002(4) 0.006(4) 0.000(4)
C77 0.019(6) 0.019(4) 0.040(6) 0.000(4) 0.013(4) 0.001(4)
C78 0.029(7) 0.034(7) 0.061(8) 0.003(6) 0.031(6) -0.006(6)
C79 0.031(8) 0.023(5) 0.062(10) -0.008(5) 0.008(7) -0.001(5)
C80 0.011(6) 0.039(7) 0.039(6) -0.005(5) 0.007(5) 0.003(6)
C81 0.014(7) 0.029(6) 0.053(8) 0.010(5) 0.004(6) -0.004(5)
C82 0.027(8) 0.019(5) 0.061(9) -0.003(5) 0.015(6) 0.005(5)
C83 0.023(6) 0.023(5) 0.031(6) 0.004(4) 0.006(5) -0.005(4)
C84 0.053(8) 0.027(6) 0.029(6) 0.001(5) 0.009(5) 0.002(5)
C85 0.055(8) 0.036(7) 0.037(8) 0.008(6) -0.008(6) 0.001(6)
C86 0.040(8) 0.024(6) 0.025(7) -0.002(5) 0.001(6) 0.006(5)
C87 0.051(7) 0.027(6) 0.041(7) 0.006(5) 0.021(6) 0.008(5)
C88 0.020(6) 0.022(5) 0.031(6) -0.003(4) 0.009(4) 0.007(4)
C89 0.050(10) 0.022(6) 0.058(10) -0.005(6) 0.004(8) 0.011(6)
C90 0.054(8) 0.044(8) 0.030(8) -0.002(6) 0.004(6) 0.004(6)
C91 0.085(8) 0.019(5) 0.028(6) 0.003(4) 0.002(5) 0.002(5)
C92 0.083(8) 0.024(5) 0.031(6) -0.002(4) 0.000(5) 0.002(5)
C93 0.079(8) 0.029(5) 0.027(5) 0.001(4) -0.001(5) 0.003(5)
C94 0.078(8) 0.021(5) 0.031(6) 0.003(4) 0.001(5) 0.006(5)
C95 0.072(7) 0.020(5) 0.026(6) 0.000(4) 0.002(5) 0.003(4)
C96 0.093(12) 0.028(6) 0.043(9) 0.007(6) -0.003(8) 0.005(7)
C97 0.086(12) 0.029(6) 0.036(8) -0.009(6) -0.003(7) 0.005(6)
C98 0.090(12) 0.061(10) 0.032(7) 0.007(6) -0.005(7) 0.009(9)
C99 0.091(13) 0.026(6) 0.039(9) 0.008(5) -0.004(8) 0.001(6)
C100 0.074(9) 0.031(7) 0.036(7) -0.009(6) 0.002(6) 0.007(6)
C101 0.076(8) 0.020(6) 0.041(7) -0.003(5) -0.008(6) -0.002(5)
C102 0.085(9) 0.020(5) 0.023(6) 0.000(4) -0.003(6) 0.006(6)
C103 0.088(12) 0.017(6) 0.048(10) -0.005(6) -0.008(8) 0.005(6)
C104 0.068(9) 0.023(7) 0.072(10) 0.010(7) -0.010(7) 0.007(6)
C105 0.081(8) 0.020(6) 0.043(7) -0.008(5) 0.006(6) 0.005(5)
C106 0.092(9) 0.024(6) 0.039(7) 0.006(5) -0.004(6) 0.002(6)
C107 0.099(13) 0.024(6) 0.056(11) -0.003(6) -0.011(9) 0.005(6)
C108 0.085(11) 0.055(9) 0.060(10) -0.005(8) 0.013(8) -0.006(8)
Al1 0.033(2) 0.0168(18) 0.031(2) 0.0043(16) 0.0068(18) -0.0007(17)
Al2 0.030(2) 0.0181(18) 0.032(2) 0.0059(16) 0.0019(18) 0.0030(17)
Al3 0.083(4) 0.022(2) 0.038(3) 0.003(2) -0.002(2) 0.002(2)
Al4 0.098(4) 0.022(2) 0.031(3) 0.0027(19) -0.011(2) 0.001(2)
Al5 0.029(2) 0.0168(18) 0.025(2) -0.0024(15) 0.0052(17) -0.0001(16)
Al6 0.028(2) 0.0103(16) 0.029(2) -0.0025(15) 0.0020(17) -0.0017(16)
Al7 0.030(2) 0.0161(17) 0.029(2) 0.0029(16) 0.0077(17) -0.0074(16)
Al8 0.030(2) 0.0159(18) 0.025(2) -0.0024(15) 0.0020(17) -0.0040(16)
Al9 0.038(3) 0.0191(18) 0.023(2) 0.0017(16) 0.0013(17) 0.0045(17)
Al10 0.045(3) 0.0164(17) 0.027(2) 0.0017(16) 0.0071(19) 0.0093(18)
Al11 0.085(4) 0.021(2) 0.035(3) -0.0008(19) 0.001(2) 0.001(2)
Al12 0.063(3) 0.026(2) 0.040(3) -0.004(2) 0.006(2) 0.001(2)
Sc1 0.0264(14) 0.0135(10) 0.0203(13) 0.0030(10) 0.0012(10) -0.0008(11)
Sc2 0.071(2) 0.0203(11) 0.0281(15) 0.0033(13) 0.0071(14) 0.0005(13)
Sc3 0.0259(14) 0.0112(9) 0.0172(12) 0.0002(9) 0.0020(9) 0.0011(11)
Sc4 0.0226(14) 0.0121(10) 0.0225(13) -0.0011(10) 0.0088(10) -0.0020(10)
Sc5 0.0263(15) 0.0129(10) 0.0260(14) 0.0014(10) 0.0127(10) 0.0032(11)
Sc6 0.070(2) 0.0211(11) 0.0253(14) -0.0018(12) -0.0052(13) 0.0032(13)

loop_
_atom_type_symbol
_atom_type_description
_atom_type_scat_dispersion_real
_atom_type_scat_dispersion_imag
_atom_type_scat_source
C C 0.0033 0.0016 'International Tables Vol C Tables 4.2.6.8 and 6.1.1.4'
H H 0.0000 0.0000 'International Tables Vol C Tables 4.2.6.8 and 6.1.1.4'
Al Al 0.0645 0.0514 'International Tables Vol C Tables 4.2.6.8 and 6.1.1.4'
Sc Sc 0.2519 0.3716 'International Tables Vol C Tables 4.2.6.8 and 6.1.1.4'

loop_
_geom_angle_atom_site_label_1
_geom_angle_atom_site_label_2
_geom_angle_atom_site_label_3
_geom_angle
C2 C1 C5 108.4(11)
C2 C1 C7 126.1(11)
C5 C1 C7 124.9(11)
C2 C1 Sc1 73.6(7)
C5 C1 Sc1 72.7(7)
C7 C1 Sc1 126.9(9)
C1 C2 C3 108.7(11)
C1 C2 C8 125.9(11)
C3 C2 C8 125.0(11)
C1 C2 Sc1 74.3(7)
C3 C2 Sc1 72.1(7)
C8 C2 Sc1 125.5(9)
C2 C3 C4 107.8(11)
C2 C3 C9 125.7(11)
C4 C3 C9 125.9(11)
C2 C3 Sc1 75.0(7)
C4 C3 Sc1 73.4(7)
C9 C3 Sc1 124.8(9)
C5 C4 C3 108.2(10)
C5 C4 C10 123.9(12)
C3 C4 C10 127.8(12)
C5 C4 Sc1 74.6(7)
C3 C4 Sc1 73.1(7)
C10 C4 Sc1 121.2(9)
C4 C5 C1 106.9(10)
C4 C5 C6 126.8(12)
C1 C5 C6 125.9(12)
C4 C5 Sc1 72.4(7)
C1 C5 Sc1 73.9(7)
C6 C5 Sc1 124.3(8)
C5 C6 H6A 109.5
C5 C6 H6B 109.5
H6A C6 H6B 109.5
C5 C6 H6C 109.5
H6A C6 H6C 109.5
H6B C6 H6C 109.5
C1 C7 H7A 109.5
C1 C7 H7B 109.5
H7A C7 H7B 109.5
C1 C7 H7C 109.5
H7A C7 H7C 109.5
H7B C7 H7C 109.5
C2 C8 H8A 109.5
C2 C8 H8B 109.5
H8A C8 H8B 109.5
C2 C8 H8C 109.5
H8A C8 H8C 109.5
H8B C8 H8C 109.5
C3 C9 H9A 109.5
C3 C9 H9B 109.5
H9A C9 H9B 109.5
C3 C9 H9C 109.5
H9A C9 H9C 109.5
H9B C9 H9C 109.5
C4 C10 H10A 109.5
C4 C10 H10B 109.5
H10A C10 H10B 109.5
C4 C10 H10C 109.5
H10A C10 H10C 109.5
H10B C10 H10C 109.5
Al1 C11 Sc1 81.4(4)
Al1 C11 H11A 109.5
Sc1 C11 H11A 151.1
Al1 C11 H11B 109.5
Sc1 C11 H11B 90.7
H11A C11 H11B 109.5
Al1 C11 H11C 109.5
Sc1 C11 H11C 42.4
H11A C11 H11C 109.5
H11B C11 H11C 109.5
Al1 C12 Sc1 81.7(4)
Al1 C12 H12A 109.5
Sc1 C12 H12A 160.5
Al1 C12 H12B 109.5
Sc1 C12 H12B 51.1
H12A C12 H12B 109.5
Al1 C12 H12C 109.5
Sc1 C12 H12C 80.2
H12A C12 H12C 109.5
H12B C12 H12C 109.5
Al1 C13 H13A 109.5
Al1 C13 H13B 109.5
H13A C13 H13B 109.5
Al1 C13 H13C 109.5
H13A C13 H13C 109.5
H13B C13 H13C 109.5
Al1 C14 H14A 109.5
Al1 C14 H14B 109.5
H14A C14 H14B 109.5
Al1 C14 H14C 109.5
H14A C14 H14C 109.5
H14B C14 H14C 109.5
Al2 C15 Sc1 78.1(4)
Al2 C15 H15A 109.5
Sc1 C15 H15A 135.0
Al2 C15 H15B 109.5
Sc1 C15 H15B 109.1
H15A C15 H15B 109.5
Al2 C15 H15C 109.5
Sc1 C15 H15C 34.2
H15A C15 H15C 109.5
H15B C15 H15C 109.5
Al2 C16 Sc1 77.4(5)
Al2 C16 H16A 109.5
Sc1 C16 H16A 36.4
Al2 C16 H16B 109.5
Sc1 C16 H16B 105.8
H16A C16 H16B 109.5
Al2 C16 H16C 109.5
Sc1 C16 H16C 138.6
H16A C16 H16C 109.5
H16B C16 H16C 109.5
Al2 C17 H17A 109.5
Al2 C17 H17B 109.5
H17A C17 H17B 109.5
Al2 C17 H17C 109.5
H17A C17 H17C 109.5
H17B C17 H17C 109.5
Al2 C18 H18A 109.5
Al2 C18 H18B 109.5
H18A C18 H18B 109.5
Al2 C18 H18C 109.5
H18A C18 H18C 109.5
H18B C18 H18C 109.5
C23 C19 C20 108.1(12)
C23 C19 C24 127.3(15)
C20 C19 C24 124.5(14)
C23 C19 Sc2 74.4(11)
C20 C19 Sc2 74.0(9)
C24 C19 Sc2 121.2(12)
C21 C20 C19 106.8(13)
C21 C20 C25 126.1(14)
C19 C20 C25 126.3(13)
C21 C20 Sc2 75.6(9)
C19 C20 Sc2 71.9(9)
C25 C20 Sc2 126.0(11)
C22 C21 C20 109.3(13)
C22 C21 C26 124.2(13)
C20 C21 C26 126.3(14)
C22 C21 Sc2 72.7(9)
C20 C21 Sc2 71.9(9)
C26 C21 Sc2 125.9(11)
C21 C22 C23 104.8(12)
C21 C22 C27 127.1(13)
C23 C22 C27 127.2(14)
C21 C22 Sc2 75.1(10)
C23 C22 Sc2 71.1(10)
C27 C22 Sc2 126.7(11)
C19 C23 C22 110.8(14)
C19 C23 C28 131.0(13)
C22 C23 C28 117.7(13)
C19 C23 Sc2 74.5(11)
C22 C23 Sc2 74.7(10)
C28 C23 Sc2 123.4(12)
C19 C24 H24A 109.5
C19 C24 H24B 109.5
H24A C24 H24B 109.5
C19 C24 H24C 109.5
H24A C24 H24C 109.5
H24B C24 H24C 109.5
C20 C25 H25A 109.5
C20 C25 H25B 109.5
H25A C25 H25B 109.5
C20 C25 H25C 109.5
H25A C25 H25C 109.5
H25B C25 H25C 109.5
C21 C26 H26A 109.5
C21 C26 H26B 109.5
H26A C26 H26B 109.5
C21 C26 H26C 109.5
H26A C26 H26C 109.5
H26B C26 H26C 109.5
C22 C27 H27A 109.5
C22 C27 H27B 109.5
H27A C27 H27B 109.5
C22 C27 H27C 109.5
H27A C27 H27C 109.5
H27B C27 H27C 109.5
C23 C28 H28A 109.5
C23 C28 H28B 109.5
H28A C28 H28B 109.5
C23 C28 H28C 109.5
H28A C28 H28C 109.5
H28B C28 H28C 109.5
Al4 C29 Sc2 81.2(5)
Al4 C29 H29A 109.5
Sc2 C29 H29A 77.5
Al4 C29 H29B 109.5
Sc2 C29 H29B 53.9
H29A C29 H29B 109.5
Al4 C29 H29C 109.5
Sc2 C29 H29C 163.2
H29A C29 H29C 109.5
H29B C29 H29C 109.5
Al4 C30 H30A 109.5
Al4 C30 H30B 109.5
H30A C30 H30B 109.5
Al4 C30 H30C 109.5
H30A C30 H30C 109.5
H30B C30 H30C 109.5
Al4 C31 Sc2 83.0(5)
Al4 C31 H31A 109.5
Sc2 C31 H31A 166.4
Al4 C31 H31B 109.5
Sc2 C31 H31B 59.8
H31A C31 H31B 109.5
Al4 C31 H31C 109.5
Sc2 C31 H31C 69.6
H31A C31 H31C 109.5
H31B C31 H31C 109.5
Al4 C32 H32A 109.5
Al4 C32 H32B 109.5
H32A C32 H32B 109.5
Al4 C32 H32C 109.5
H32A C32 H32C 109.5
H32B C32 H32C 109.5
Al3 C33 Sc2 79.5(5)
Al3 C33 H33A 109.5
Sc2 C33 H33A 30.0
Al3 C33 H33B 109.5
Sc2 C33 H33B 121.6
H33A C33 H33B 109.5
Al3 C33 H33C 109.5
Sc2 C33 H33C 121.6
H33A C33 H33C 109.5
H33B C33 H33C 109.5
Al3 C34 Sc2 79.3(5)
Al3 C34 H34A 109.5
Sc2 C34 H34A 120.6
Al3 C34 H34B 109.5
Sc2 C34 H34B 122.8
H34A C34 H34B 109.5
Al3 C34 H34C 109.5
Sc2 C34 H34C 30.2
H34A C34 H34C 109.5
H34B C34 H34C 109.5
Al3 C35 H35A 109.5
Al3 C35 H35B 109.5
H35A C35 H35B 109.5
Al3 C35 H35C 109.5
H35A C35 H35C 109.5
H35B C35 H35C 109.5
Al3 C36 H36A 109.5
Al3 C36 H36B 109.5
H36A C36 H36B 109.5
Al3 C36 H36C 109.5
H36A C36 H36C 109.5
H36B C36 H36C 109.5
C41 C37 C38 108.5(10)
C41 C37 C42 126.1(11)
C38 C37 C42 124.9(11)
C41 C37 Sc3 73.8(7)
C38 C37 Sc3 73.1(7)
C42 C37 Sc3 125.4(8)
C37 C38 C39 107.2(10)
C37 C38 C43 125.7(11)
C39 C38 C43 126.6(10)
C37 C38 Sc3 73.7(7)
C39 C38 Sc3 72.4(7)
C43 C38 Sc3 125.5(8)
C40 C39 C38 108.1(10)
C40 C39 C44 125.0(12)
C38 C39 C44 126.8(12)
C40 C39 Sc3 73.6(7)
C38 C39 Sc3 73.9(7)
C44 C39 Sc3 122.0(8)
C41 C40 C39 107.7(10)
C41 C40 C45 126.5(11)
C39 C40 C45 125.3(11)
C41 C40 Sc3 74.4(7)
C39 C40 Sc3 72.9(7)
C45 C40 Sc3 125.4(8)
C37 C41 C40 108.6(10)
C37 C41 C46 125.2(11)
C40 C41 C46 125.7(11)
C37 C41 Sc3 73.3(7)
C40 C41 Sc3 72.5(7)
C46 C41 Sc3 126.8(9)
C37 C42 H42A 109.5
C37 C42 H42B 109.5
H42A C42 H42B 109.5
C37 C42 H42C 109.5
H42A C42 H42C 109.5
H42B C42 H42C 109.5
C38 C43 H43A 109.5
C38 C43 H43B 109.5
H43A C43 H43B 109.5
C38 C43 H43C 109.5
H43A C43 H43C 109.5
H43B C43 H43C 109.5
C39 C44 H44A 109.5
C39 C44 H44B 109.5
H44A C44 H44B 109.5
C39 C44 H44C 109.5
H44A C44 H44C 109.5
H44B C44 H44C 109.5
C40 C45 H45A 109.5
C40 C45 H45B 109.5
H45A C45 H45B 109.5
C40 C45 H45C 109.5
H45A C45 H45C 109.5
H45B C45 H45C 109.5
C41 C46 H46A 109.5
C41 C46 H46B 109.5
H46A C46 H46B 109.5
C41 C46 H46C 109.5
H46A C46 H46C 109.5
H46B C46 H46C 109.5
Al5 C47 Sc3 81.9(4)
Al5 C47 H47A 109.5
Sc3 C47 H47A 157.0
Al5 C47 H47B 109.5
Sc3 C47 H47B 47.5
H47A C47 H47B 109.5
Al5 C47 H47C 109.5
Sc3 C47 H47C 84.0
H47A C47 H47C 109.5
H47B C47 H47C 109.5
Al5 C48 Sc3 82.0(4)
Al5 C48 H48A 109.5
Sc3 C48 H48A 88.5
Al5 C48 H48B 109.5
Sc3 C48 H48B 43.6
H48A C48 H48B 109.5
Al5 C48 H48C 109.5
Sc3 C48 H48C 152.7
H48A C48 H48C 109.5
H48B C48 H48C 109.5
Al5 C49 H49A 109.5
Al5 C49 H49B 109.5
H49A C49 H49B 109.5
Al5 C49 H49C 109.5
H49A C49 H49C 109.5
H49B C49 H49C 109.5
Al5 C50 H50A 109.5
Al5 C50 H50B 109.5
H50A C50 H50B 109.5
Al5 C50 H50C 109.5
H50A C50 H50C 109.5
H50B C50 H50C 109.5
Al6 C51 Sc3 78.7(4)
Al6 C51 H51A 109.5
Sc3 C51 H51A 30.8
Al6 C51 H51B 109.5
Sc3 C51 H51B 120.8
H51A C51 H51B 109.5
Al6 C51 H51C 109.5
Sc3 C51 H51C 122.9
H51A C51 H51C 109.5
H51B C51 H51C 109.5
Al6 C52 Sc3 76.4(4)
Al6 C52 H52A 109.5
Sc3 C52 H52A 124.6
Al6 C52 H52B 109.5
Sc3 C52 H52B 120.3
H52A C52 H52B 109.5
Al6 C52 H52C 109.5
Sc3 C52 H52C 33.2
H52A C52 H52C 109.5
H52B C52 H52C 109.5
Al6 C53 H53A 109.5
Al6 C53 H53B 109.5
H53A C53 H53B 109.5
Al6 C53 H53C 109.5
H53A C53 H53C 109.5
H53B C53 H53C 109.5
Al6 C54 H54A 109.5
Al6 C54 H54B 109.5
H54A C54 H54B 109.5
Al6 C54 H54C 109.5
H54A C54 H54C 109.5
H54B C54 H54C 109.5
C59 C55 C56 108.5(11)
C59 C55 C60 124.2(11)
C56 C55 C60 126.6(11)
C59 C55 Sc4 72.3(7)
C56 C55 Sc4 74.3(7)
C60 C55 Sc4 127.1(9)
C55 C56 C57 108.0(10)
C55 C56 C61 125.2(10)
C57 C56 C61 126.2(11)
C55 C56 Sc4 72.9(7)
C57 C56 Sc4 73.0(7)
C61 C56 Sc4 126.9(8)
C58 C57 C56 107.4(10)
C58 C57 C62 127.3(11)
C56 C57 C62 124.5(11)
C58 C57 Sc4 72.6(7)
C56 C57 Sc4 74.0(7)
C62 C57 Sc4 126.8(8)
C57 C58 C59 108.1(10)
C57 C58 C63 124.1(12)
C59 C58 C63 127.8(12)
C57 C58 Sc4 74.7(7)
C59 C58 Sc4 72.5(7)
C63 C58 Sc4 120.0(9)
C55 C59 C58 108.0(11)
C55 C59 C64 126.6(11)
C58 C59 C64 124.6(11)
C55 C59 Sc4 75.2(7)
C58 C59 Sc4 73.6(7)
C64 C59 Sc4 125.2(9)
C55 C60 H60A 109.5
C55 C60 H60B 109.5
H60A C60 H60B 109.5
C55 C60 H60C 109.5
H60A C60 H60C 109.5
H60B C60 H60C 109.5
C56 C61 H61A 109.5
C56 C61 H61B 109.5
H61A C61 H61B 109.5
C56 C61 H61C 109.5
H61A C61 H61C 109.5
H61B C61 H61C 109.5
C57 C62 H62A 109.5
C57 C62 H62B 109.5
H62A C62 H62B 109.5
C57 C62 H62C 109.5
H62A C62 H62C 109.5
H62B C62 H62C 109.5
C58 C63 H63A 109.5
C58 C63 H63B 109.5
H63A C63 H63B 109.5
C58 C63 H63C 109.5
H63A C63 H63C 109.5
H63B C63 H63C 109.5
C59 C64 H64A 109.5
C59 C64 H64B 109.5
H64A C64 H64B 109.5
C59 C64 H64C 109.5
H64A C64 H64C 109.5
H64B C64 H64C 109.5
Al7 C65 Sc4 78.4(4)
Al7 C65 H65A 109.5
Sc4 C65 H65A 139.8
Al7 C65 H65B 109.5
Sc4 C65 H65B 36.3
H65A C65 H65B 109.5
Al7 C65 H65C 109.5
Sc4 C65 H65C 104.1
H65A C65 H65C 109.5
H65B C65 H65C 109.5
Al7 C66 Sc4 79.1(4)
Al7 C66 H66A 109.5
Sc4 C66 H66A 116.4
Al7 C66 H66B 109.5
Sc4 C66 H66B 30.9
H66A C66 H66B 109.5
Al7 C66 H66C 109.5
Sc4 C66 H66C 127.1
H66A C66 H66C 109.5
H66B C66 H66C 109.5
Al7 C67 H67A 109.5
Al7 C67 H67B 109.5
H67A C67 H67B 109.5
Al7 C67 H67C 109.5
H67A C67 H67C 109.5
H67B C67 H67C 109.5
Al7 C68 H68A 109.5
Al7 C68 H68B 109.5
H68A C68 H68B 109.5
Al7 C68 H68C 109.5
H68A C68 H68C 109.5
H68B C68 H68C 109.5
Al8 C69 Sc4 81.5(4)
Al8 C69 H69A 109.5
Sc4 C69 H69A 164.3
Al8 C69 H69B 109.5
Sc4 C69 H69B 55.3
H69A C69 H69B 109.5
Al8 C69 H69C 109.5
Sc4 C69 H69C 75.8
H69A C69 H69C 109.5
H69B C69 H69C 109.5
Al8 C70 Sc4 82.0(4)
Al8 C70 H70A 109.5
Sc4 C70 H70A 84.3
Al8 C70 H70B 109.5
Sc4 C70 H70B 47.2
H70A C70 H70B 109.5
Al8 C70 H70C 109.5
Sc4 C70 H70C 156.6
H70A C70 H70C 109.5
H70B C70 H70C 109.5
Al8 C71 H71A 109.5
Al8 C71 H71B 109.5
H71A C71 H71B 109.5
Al8 C71 H71C 109.5
H71A C71 H71C 109.5
H71B C71 H71C 109.5
Al8 C72 H72A 109.5
Al8 C72 H72B 109.5
H72A C72 H72B 109.5
Al8 C72 H72C 109.5
H72A C72 H72C 109.5
H72B C72 H72C 109.5
C74 C73 C77 106.1(11)
C74 C73 C78 128.7(11)
C77 C73 C78 124.9(11)
C74 C73 Sc5 72.2(7)
C77 C73 Sc5 73.1(7)
C78 C73 Sc5 124.6(10)
C75 C74 C73 108.0(11)
C75 C74 C79 126.2(12)
C73 C74 C79 125.6(12)
C75 C74 Sc5 74.5(8)
C73 C74 Sc5 74.2(8)
C79 C74 Sc5 122.1(10)
C76 C75 C74 108.7(11)
C76 C75 C80 126.8(11)
C74 C75 C80 123.9(11)
C76 C75 Sc5 74.5(7)
C74 C75 Sc5 72.1(8)
C80 C75 Sc5 126.2(8)
C77 C76 C75 107.6(10)
C77 C76 C81 125.9(11)
C75 C76 C81 125.8(11)
C77 C76 Sc5 72.6(7)
C75 C76 Sc5 72.6(7)
C81 C76 Sc5 127.9(8)
C76 C77 C73 109.6(11)
C76 C77 C82 126.3(11)
C73 C77 C82 123.5(11)
C76 C77 Sc5 74.9(7)
C73 C77 Sc5 73.2(7)
C82 C77 Sc5 125.1(9)
C73 C78 H78A 109.5
C73 C78 H78B 109.5
H78A C78 H78B 109.5
C73 C78 H78C 109.5
H78A C78 H78C 109.5
H78B C78 H78C 109.5
C74 C79 H79A 109.5
C74 C79 H79B 109.5
H79A C79 H79B 109.5
C74 C79 H79C 109.5
H79A C79 H79C 109.5
H79B C79 H79C 109.5
C75 C80 H80A 109.5
C75 C80 H80B 109.5
H80A C80 H80B 109.5
C75 C80 H80C 109.5
H80A C80 H80C 109.5
H80B C80 H80C 109.5
C76 C81 H81A 109.5
C76 C81 H81B 109.5
H81A C81 H81B 109.5
C76 C81 H81C 109.5
H81A C81 H81C 109.5
H81B C81 H81C 109.5
C77 C82 H82A 109.5
C77 C82 H82B 109.5
H82A C82 H82B 109.5
C77 C82 H82C 109.5
H82A C82 H82C 109.5
H82B C82 H82C 109.5
Al9 C83 Sc5 82.0(4)
Al9 C83 H83A 109.5
Sc5 C83 H83A 157.4
Al9 C83 H83B 109.5
Sc5 C83 H83B 48.0
H83A C83 H83B 109.5
Al9 C83 H83C 109.5
Sc5 C83 H83C 83.4
H83A C83 H83C 109.5
H83B C83 H83C 109.5
Al9 C84 Sc5 81.4(5)
Al9 C84 H84A 109.5
Sc5 C84 H84A 91.3
Al9 C84 H84B 109.5
Sc5 C84 H84B 42.0
H84A C84 H84B 109.5
Al9 C84 H84C 109.5
Sc5 C84 H84C 150.6
H84A C84 H84C 109.5
H84B C84 H84C 109.5
Al9 C85 H85A 109.5
Al9 C85 H85B 109.5
H85A C85 H85B 109.5
Al9 C85 H85C 109.5
H85A C85 H85C 109.5
H85B C85 H85C 109.5
Al9 C86 H86A 109.5
Al9 C86 H86B 109.5
H86A C86 H86B 109.5
Al9 C86 H86C 109.5
H86A C86 H86C 109.5
H86B C86 H86C 109.5
Al10 C87 Sc5 76.1(4)
Al10 C87 H87A 109.5
Sc5 C87 H87A 120.9
Al10 C87 H87B 109.5
Sc5 C87 H87B 124.1
H87A C87 H87B 109.5
Al10 C87 H87C 109.5
Sc5 C87 H87C 33.4
H87A C87 H87C 109.5
H87B C87 H87C 109.5
Al10 C88 Sc5 78.9(4)
Al10 C88 H88A 109.5
Sc5 C88 H88A 32.2
Al10 C88 H88B 109.5
Sc5 C88 H88B 112.1
H88A C88 H88B 109.5
Al10 C88 H88C 109.5
Sc5 C88 H88C 131.5
H88A C88 H88C 109.5
H88B C88 H88C 109.5
Al10 C89 H89A 109.5
Al10 C89 H89B 109.5
H89A C89 H89B 109.5
Al10 C89 H89C 109.5
H89A C89 H89C 109.5
H89B C89 H89C 109.5
Al10 C90 H90A 109.5
Al10 C90 H90B 109.5
H90A C90 H90B 109.5
Al10 C90 H90C 109.5
H90A C90 H90C 109.5
H90B C90 H90C 109.5
C92 C91 C95 108.9(12)
C92 C91 C96 124.8(12)
C95 C91 C96 125.0(14)
C92 C91 Sc6 75.7(10)
C95 C91 Sc6 73.3(9)
C96 C91 Sc6 127.1(11)
C91 C92 C93 107.3(12)
C91 C92 C97 127.0(13)
C93 C92 C97 125.3(13)
C91 C92 Sc6 71.7(9)
C93 C92 Sc6 72.2(8)
C97 C92 Sc6 127.6(12)
C94 C93 C92 107.5(12)
C94 C93 C98 128.3(13)
C92 C93 C98 123.8(13)
C94 C93 Sc6 71.3(9)
C92 C93 Sc6 74.1(8)
C98 C93 Sc6 126.0(11)
C93 C94 C95 109.0(12)
C93 C94 C99 123.9(13)
C95 C94 C99 126.9(14)
C93 C94 Sc6 75.7(9)
C95 C94 Sc6 74.5(9)
C99 C94 Sc6 120.8(11)
C94 C95 C91 107.1(12)
C94 C95 C100 127.9(12)
C91 C95 C100 124.8(12)
C94 C95 Sc6 71.9(9)
C91 C95 Sc6 73.1(9)
C100 C95 Sc6 124.2(9)
C91 C96 H96A 109.5
C91 C96 H96B 109.5
H96A C96 H96B 109.5
C91 C96 H96C 109.5
H96A C96 H96C 109.5
H96B C96 H96C 109.5
C92 C97 H97A 109.5
C92 C97 H97B 109.5
H97A C97 H97B 109.5
C92 C97 H97C 109.5
H97A C97 H97C 109.5
H97B C97 H97C 109.5
C93 C98 H98A 109.5
C93 C98 H98B 109.5
H98A C98 H98B 109.5
C93 C98 H98C 109.5
H98A C98 H98C 109.5
H98B C98 H98C 109.5
C94 C99 H99A 109.5
C94 C99 H99B 109.5
H99A C99 H99B 109.5
C94 C99 H99C 109.5
H99A C99 H99C 109.5
H99B C99 H99C 109.5
C95 C100 H10D 109.5
C95 C100 H10E 109.5
H10D C100 H10E 109.5
C95 C100 H10F 109.5
H10D C100 H10F 109.5
H10E C100 H10F 109.5
Al11 C101 Sc6 83.0(5)
Al11 C101 H10G 109.5
Sc6 C101 H10G 142.9
Al11 C101 H10H 109.5
Sc6 C101 H10H 35.5
H10G C101 H10H 109.5
Al11 C101 H10I 109.5
Sc6 C101 H10I 98.0
H10G C101 H10I 109.5
H10H C101 H10I 109.5
Al11 C102 Sc6 82.8(5)
Al11 C102 H10J 109.5
Sc6 C102 H10J 163.4
Al11 C102 H10K 109.5
Sc6 C102 H10K 54.6
H10J C102 H10K 109.5
Al11 C102 H10L 109.5
Sc6 C102 H10L 75.3
H10J C102 H10L 109.5
H10K C102 H10L 109.5
Al11 C103 H10M 109.5
Al11 C103 H10N 109.5
H10M C103 H10N 109.5
Al11 C103 H10O 109.5
H10M C103 H10O 109.5
H10N C103 H10O 109.5
Al11 C104 H10P 109.5
Al11 C104 H10Q 109.5
H10P C104 H10Q 109.5
Al11 C104 H10R 109.5
H10P C104 H10R 109.5
H10Q C104 H10R 109.5
Al12 C105 Sc6 78.5(5)
Al12 C105 H10S 109.5
Sc6 C105 H10S 141.7
Al12 C105 H10T 109.5
Sc6 C105 H10T 37.3
H10S C105 H10T 109.5
Al12 C105 H10U 109.5
Sc6 C105 H10U 102.1
H10S C105 H10U 109.5
H10T C105 H10U 109.5
Al12 C106 Sc6 78.5(5)
Al12 C106 H10V 109.5
Sc6 C106 H10V 116.9
Al12 C106 H10W 109.5
Sc6 C106 H10W 31.4
H10V C106 H10W 109.5
Al12 C106 H10X 109.5
Sc6 C106 H10X 126.9
H10V C106 H10X 109.5
H10W C106 H10X 109.5
Al12 C107 H10Y 109.5
Al12 C107 H10Z 109.5
H10Y C107 H10Z 109.5
Al12 C107 H101 109.5
H10Y C107 H101 109.5
H10Z C107 H101 109.5
Al12 C108 H102 109.5
Al12 C108 H103 109.5
H102 C108 H103 109.5
Al12 C108 H104 109.5
H102 C108 H104 109.5
H103 C108 H104 109.5
C13 Al1 C14 114.0(6)
C13 Al1 C11 111.9(6)
C14 Al1 C11 103.4(6)
C13 Al1 C12 108.9(6)
C14 Al1 C12 109.2(6)
C11 Al1 C12 109.3(5)
C13 Al1 Sc1 120.0(4)
C14 Al1 Sc1 126.0(5)
C11 Al1 Sc1 55.1(4)
C12 Al1 Sc1 54.8(4)
C18 Al2 C17 115.9(7)
C18 Al2 C16 110.0(6)
C17 Al2 C16 106.2(6)
C18 Al2 C15 110.3(6)
C17 Al2 C15 106.2(6)
C16 Al2 C15 107.8(6)
C18 Al2 Sc1 98.2(4)
C17 Al2 Sc1 145.9(5)
C16 Al2 Sc1 59.0(4)
C15 Al2 Sc1 58.1(4)
C36 Al3 C35 117.1(8)
C36 Al3 C34 112.9(8)
C35 Al3 C34 104.3(7)
C36 Al3 C33 108.7(7)
C35 Al3 C33 106.8(7)
C34 Al3 C33 106.3(7)
C36 Al3 Sc2 99.2(6)
C35 Al3 Sc2 143.7(6)
C34 Al3 Sc2 58.4(4)
C33 Al3 Sc2 57.0(5)
C32 Al4 C30 112.5(7)
C32 Al4 C31 105.3(8)
C30 Al4 C31 112.7(6)
C32 Al4 C29 109.5(7)
C30 Al4 C29 108.8(7)
C31 Al4 C29 107.9(6)
C32 Al4 Sc2 128.0(5)
C30 Al4 Sc2 119.5(5)
C31 Al4 Sc2 53.8(4)
C29 Al4 Sc2 54.9(4)
C49 Al5 C50 113.1(6)
C49 Al5 C47 113.1(6)
C50 Al5 C47 104.8(6)
C49 Al5 C48 109.1(6)
C50 Al5 C48 107.9(6)
C47 Al5 C48 108.7(5)
C49 Al5 Sc3 120.9(4)
C50 Al5 Sc3 126.0(4)
C47 Al5 Sc3 54.9(4)
C48 Al5 Sc3 54.4(3)
C54 Al6 C53 115.9(6)
C54 Al6 C51 108.9(6)
C53 Al6 C51 105.5(6)
C54 Al6 C52 110.5(6)
C53 Al6 C52 107.4(6)
C51 Al6 C52 108.4(6)
C54 Al6 Sc3 97.4(4)
C53 Al6 Sc3 146.5(5)
C51 Al6 Sc3 57.4(4)
C52 Al6 Sc3 60.2(4)
C68 Al7 C67 116.0(7)
C68 Al7 C65 106.3(6)
C67 Al7 C65 112.5(6)
C68 Al7 C66 106.3(6)
C67 Al7 C66 108.2(6)
C65 Al7 C66 107.0(6)
C68 Al7 Sc4 144.9(5)
C67 Al7 Sc4 98.9(4)
C65 Al7 Sc4 58.6(4)
C66 Al7 Sc4 57.3(3)
C72 Al8 C71 112.8(6)
C72 Al8 C69 108.1(6)
C71 Al8 C69 110.1(6)
C72 Al8 C70 104.1(6)
C71 Al8 C70 112.0(5)
C69 Al8 C70 109.5(5)
C72 Al8 Sc4 127.3(4)
C71 Al8 Sc4 119.8(4)
C69 Al8 Sc4 55.8(4)
C70 Al8 Sc4 54.6(3)
C86 Al9 C85 112.1(6)
C86 Al9 C83 112.2(5)
C85 Al9 C83 104.7(6)
C86 Al9 C84 110.5(6)
C85 Al9 C84 107.7(6)
C83 Al9 C84 109.3(5)
C86 Al9 Sc5 120.6(4)
C85 Al9 Sc5 127.3(5)
C83 Al9 Sc5 54.8(4)
C84 Al9 Sc5 55.4(4)
C90 Al10 C89 115.3(7)
C90 Al10 C88 107.9(6)
C89 Al10 C88 106.6(6)
C90 Al10 C87 112.5(6)
C89 Al10 C87 105.9(6)
C88 Al10 C87 108.2(6)
C90 Al10 Sc5 98.9(5)
C89 Al10 Sc5 145.7(5)
C88 Al10 Sc5 57.0(3)
C87 Al10 Sc5 60.2(4)
C104 Al11 C103 114.3(7)
C104 Al11 C102 109.4(7)
C103 Al11 C102 110.2(7)
C104 Al11 C101 102.8(7)
C103 Al11 C101 112.3(6)
C102 Al11 C101 107.4(6)
C104 Al11 Sc6 126.0(5)
C103 Al11 Sc6 119.6(5)
C102 Al11 Sc6 54.3(4)
C101 Al11 Sc6 53.9(4)
C108 Al12 C107 114.5(8)
C108 Al12 C105 111.1(8)
C107 Al12 C105 109.0(7)
C108 Al12 C106 109.0(7)
C107 Al12 C106 104.7(7)
C105 Al12 C106 108.0(7)
C108 Al12 Sc6 97.9(5)
C107 Al12 Sc6 147.3(6)
C105 Al12 Sc6 59.3(4)
C106 Al12 Sc6 58.1(5)
C3 Sc1 C12 96.3(4)
C3 Sc1 C4 33.5(4)
C12 Sc1 C4 129.2(4)
C3 Sc1 C11 136.3(4)
C12 Sc1 C11 86.6(4)
C4 Sc1 C11 131.0(4)
C3 Sc1 C5 55.0(4)
C12 Sc1 C5 141.8(4)
C4 Sc1 C5 33.0(4)
C11 Sc1 C5 98.0(4)
C3 Sc1 C2 32.9(4)
C12 Sc1 C2 87.5(4)
C4 Sc1 C2 54.7(4)
C11 Sc1 C2 104.3(4)
C5 Sc1 C2 54.5(4)
C3 Sc1 C1 54.3(4)
C12 Sc1 C1 111.0(4)
C4 Sc1 C1 54.7(4)
C11 Sc1 C1 83.9(4)
C5 Sc1 C1 33.4(4)
C2 Sc1 C1 32.1(4)
C3 Sc1 C15 122.1(4)
C12 Sc1 C15 135.2(5)
C4 Sc1 C15 89.5(4)
C11 Sc1 C15 80.8(4)
C5 Sc1 C15 82.7(4)
C2 Sc1 C15 137.3(4)
C1 Sc1 C15 110.1(4)
C3 Sc1 C16 84.0(4)
C12 Sc1 C16 80.2(4)
C4 Sc1 C16 85.5(4)
C11 Sc1 C16 139.0(5)
C5 Sc1 C16 116.2(4)
C2 Sc1 C16 113.6(4)
C1 Sc1 C16 137.0(4)
C15 Sc1 C16 81.8(4)
C3 Sc1 Al2 120.7(3)
C12 Sc1 Al2 98.6(3)
C4 Sc1 Al2 103.6(3)
C11 Sc1 Al2 101.7(3)
C5 Sc1 Al2 117.2(3)
C2 Sc1 Al2 153.6(3)
C1 Sc1 Al2 150.2(3)
C15 Sc1 Al2 43.8(3)
C16 Sc1 Al2 43.6(3)
C3 Sc1 Al1 120.9(3)
C12 Sc1 Al1 43.5(3)
C4 Sc1 Al1 147.6(3)
C11 Sc1 Al1 43.5(3)
C5 Sc1 Al1 125.7(3)
C2 Sc1 Al1 93.4(3)
C1 Sc1 Al1 95.6(3)
C15 Sc1 Al1 115.5(3)
C16 Sc1 Al1 116.8(3)
Al2 Sc1 Al1 108.71(13)
C31 Sc2 C23 137.2(5)
C31 Sc2 C19 131.6(5)
C23 Sc2 C19 31.2(5)
C31 Sc2 C29 86.6(5)
C23 Sc2 C29 98.3(6)
C19 Sc2 C29 128.9(6)
C31 Sc2 C20 97.5(5)
C23 Sc2 C20 53.9(5)
C19 Sc2 C20 34.0(5)
C29 Sc2 C20 141.5(5)
C31 Sc2 C33 82.2(5)
C23 Sc2 C33 118.4(5)
C19 Sc2 C33 88.1(5)
C29 Sc2 C33 136.3(6)
C20 Sc2 C33 82.0(5)
C31 Sc2 C22 104.5(5)
C23 Sc2 C22 34.2(4)
C19 Sc2 C22 55.0(5)
C29 Sc2 C22 87.2(5)
C20 Sc2 C22 54.6(5)
C33 Sc2 C22 136.5(5)
C31 Sc2 C34 138.3(5)
C23 Sc2 C34 84.2(5)
C19 Sc2 C34 85.3(5)
C29 Sc2 C34 80.8(5)
C20 Sc2 C34 116.9(5)
C33 Sc2 C34 80.2(5)
C22 Sc2 C34 114.3(5)
C31 Sc2 C21 84.5(5)
C23 Sc2 C21 54.0(5)
C19 Sc2 C21 54.6(5)
C29 Sc2 C21 111.2(5)
C20 Sc2 C21 32.5(4)
C33 Sc2 C21 109.5(5)
C22 Sc2 C21 32.3(5)
C34 Sc2 C21 137.1(5)
C31 Sc2 Al3 102.4(4)
C23 Sc2 Al3 118.4(3)
C19 Sc2 Al3 102.3(3)
C29 Sc2 Al3 99.4(4)
C20 Sc2 Al3 116.7(4)
C33 Sc2 Al3 43.5(4)
C22 Sc2 Al3 152.6(4)
C34 Sc2 Al3 42.3(4)
C21 Sc2 Al3 149.0(3)
C31 Sc2 Al4 43.2(4)
C23 Sc2 Al4 122.9(3)
C19 Sc2 Al4 147.4(4)
C29 Sc2 Al4 43.9(4)
C20 Sc2 Al4 124.6(4)
C33 Sc2 Al4 117.2(4)
C22 Sc2 Al4 93.1(3)
C34 Sc2 Al4 117.5(4)
C21 Sc2 Al4 95.5(3)
Al3 Sc2 Al4 110.19(17)
C48 Sc3 C39 129.9(4)
C48 Sc3 C47 86.3(4)
C39 Sc3 C47 131.1(4)
C48 Sc3 C40 142.5(4)
C39 Sc3 C40 33.6(4)
C47 Sc3 C40 97.6(4)
C48 Sc3 C38 96.8(4)
C39 Sc3 C38 33.7(4)
C47 Sc3 C38 136.7(4)
C40 Sc3 C38 55.7(4)
C48 Sc3 C37 87.7(4)
C39 Sc3 C37 55.3(4)
C47 Sc3 C37 104.5(4)
C40 Sc3 C37 55.1(4)
C38 Sc3 C37 33.2(4)
C48 Sc3 C41 111.7(4)
C39 Sc3 C41 55.1(4)
C47 Sc3 C41 83.7(4)
C40 Sc3 C41 33.1(4)
C38 Sc3 C41 55.0(4)
C37 Sc3 C41 32.9(4)
C48 Sc3 C51 133.9(4)
C39 Sc3 C51 89.9(4)
C47 Sc3 C51 80.4(4)
C40 Sc3 C51 83.2(4)
C38 Sc3 C51 122.7(4)
C37 Sc3 C51 138.3(4)
C41 Sc3 C51 110.3(4)
C48 Sc3 C52 80.5(4)
C39 Sc3 C52 84.8(4)
C47 Sc3 C52 139.4(4)
C40 Sc3 C52 116.1(4)
C38 Sc3 C52 83.2(4)
C37 Sc3 C52 113.0(4)
C41 Sc3 C52 136.8(4)
C51 Sc3 C52 81.8(4)
C48 Sc3 Al6 97.9(3)
C39 Sc3 Al6 103.4(3)
C47 Sc3 Al6 101.9(3)
C40 Sc3 Al6 117.5(3)
C38 Sc3 Al6 120.2(3)
C37 Sc3 Al6 153.3(3)
C41 Sc3 Al6 150.3(3)
C51 Sc3 Al6 43.9(3)
C52 Sc3 Al6 43.4(3)
C48 Sc3 Al5 43.6(3)
C39 Sc3 Al5 148.2(3)
C47 Sc3 Al5 43.1(3)
C40 Sc3 Al5 125.4(3)
C38 Sc3 Al5 121.5(3)
C37 Sc3 Al5 93.6(3)
C41 Sc3 Al5 95.7(3)
C51 Sc3 Al5 114.5(3)
C52 Sc3 Al5 117.3(3)
Al6 Sc3 Al5 108.43(12)
C70 Sc4 C59 136.6(4)
C70 Sc4 C58 131.6(4)
C59 Sc4 C58 33.8(4)
C70 Sc4 C55 104.9(4)
C59 Sc4 C55 32.5(4)
C58 Sc4 C55 54.7(4)
C70 Sc4 C69 85.5(4)
C59 Sc4 C69 96.4(4)
C58 Sc4 C69 129.7(4)
C55 Sc4 C69 87.4(4)
C70 Sc4 C57 98.8(4)
C59 Sc4 C57 55.2(4)
C58 Sc4 C57 32.7(4)
C55 Sc4 C57 54.8(4)
C69 Sc4 C57 141.9(4)
C70 Sc4 C66 82.1(4)
C59 Sc4 C66 121.3(4)
C58 Sc4 C66 88.4(4)
C55 Sc4 C66 136.8(4)
C69 Sc4 C66 135.8(4)
C57 Sc4 C66 82.1(4)
C70 Sc4 C56 84.4(4)
C59 Sc4 C56 54.5(4)
C58 Sc4 C56 54.4(4)
C55 Sc4 C56 32.9(4)
C69 Sc4 C56 111.4(4)
C57 Sc4 C56 33.0(4)
C66 Sc4 C56 109.3(4)
C70 Sc4 C65 137.6(5)
C59 Sc4 C65 84.8(4)
C58 Sc4 C65 86.5(5)
C55 Sc4 C65 113.9(4)
C69 Sc4 C65 80.0(4)
C57 Sc4 C65 117.0(5)
C66 Sc4 C65 81.3(4)
C56 Sc4 C65 137.9(4)
C70 Sc4 Al7 101.8(3)
C59 Sc4 Al7 120.5(3)
C58 Sc4 Al7 103.3(3)
C55 Sc4 Al7 153.0(3)
C69 Sc4 Al7 99.1(3)
C57 Sc4 Al7 116.7(3)
C66 Sc4 Al7 43.6(3)
C56 Sc4 Al7 149.3(3)
C65 Sc4 Al7 43.1(3)
C70 Sc4 Al8 43.3(3)
C59 Sc4 Al8 119.8(3)
C58 Sc4 Al8 146.7(3)
C55 Sc4 Al8 92.7(3)
C69 Sc4 Al8 42.7(3)
C57 Sc4 Al8 125.4(3)
C66 Sc4 Al8 117.5(3)
C56 Sc4 Al8 95.3(3)
C65 Sc4 Al8 116.2(4)
Al7 Sc4 Al8 109.93(13)
C74 Sc5 C83 131.4(4)
C74 Sc5 C77 55.2(4)
C83 Sc5 C77 104.6(4)
C74 Sc5 C73 33.6(4)
C83 Sc5 C73 137.4(4)
C77 Sc5 C73 33.7(4)
C74 Sc5 C75 33.4(4)
C83 Sc5 C75 98.0(4)
C77 Sc5 C75 54.2(4)
C73 Sc5 C75 55.3(4)
C74 Sc5 C84 130.1(5)
C83 Sc5 C84 85.9(4)
C77 Sc5 C84 87.7(5)
C73 Sc5 C84 97.0(5)
C75 Sc5 C84 141.6(4)
C74 Sc5 C88 87.9(4)
C83 Sc5 C88 81.4(4)
C77 Sc5 C88 136.3(4)
C73 Sc5 C88 120.6(4)
C75 Sc5 C88 82.2(4)
C84 Sc5 C88 135.9(5)
C74 Sc5 C76 55.2(4)
C83 Sc5 C76 84.0(4)
C77 Sc5 C76 32.4(4)
C73 Sc5 C76 55.2(4)
C75 Sc5 C76 32.8(4)
C84 Sc5 C76 111.2(4)
C88 Sc5 C76 109.2(4)
C74 Sc5 C87 86.1(5)
C83 Sc5 C87 138.1(5)
C77 Sc5 C87 113.7(4)
C73 Sc5 C87 83.7(4)
C75 Sc5 C87 117.7(5)
C84 Sc5 C87 79.5(4)
C88 Sc5 C87 82.4(4)
C76 Sc5 C87 137.9(5)
C74 Sc5 Al10 102.9(3)
C83 Sc5 Al10 101.6(3)
C77 Sc5 Al10 153.4(3)
C73 Sc5 Al10 119.7(3)
C75 Sc5 Al10 117.4(3)
C84 Sc5 Al10 98.9(3)
C88 Sc5 Al10 44.1(3)
C76 Sc5 Al10 149.8(3)
C87 Sc5 Al10 43.8(3)
C74 Sc5 Al9 147.4(3)
C83 Sc5 Al9 43.2(3)
C77 Sc5 Al9 92.9(3)
C73 Sc5 Al9 121.1(3)
C75 Sc5 Al9 124.6(3)
C84 Sc5 Al9 43.2(3)
C88 Sc5 Al9 116.9(3)
C76 Sc5 Al9 94.9(3)
C87 Sc5 Al9 116.3(4)
Al10 Sc5 Al9 109.65(14)
C94 Sc6 C101 132.0(5)
C94 Sc6 C102 130.9(5)
C101 Sc6 C102 85.4(5)
C94 Sc6 C91 55.6(4)
C101 Sc6 C91 105.1(5)
C102 Sc6 C91 88.4(5)
C94 Sc6 C95 33.6(4)
C101 Sc6 C95 137.7(5)
C102 Sc6 C95 97.9(5)
C91 Sc6 C95 33.6(4)
C94 Sc6 C93 33.0(5)
C101 Sc6 C93 99.0(5)
C102 Sc6 C93 143.3(5)
C91 Sc6 C93 55.1(5)
C95 Sc6 C93 55.1(5)
C94 Sc6 C92 55.3(5)
C101 Sc6 C92 84.7(5)
C102 Sc6 C92 112.1(5)
C91 Sc6 C92 32.6(5)
C95 Sc6 C92 54.9(5)
C93 Sc6 C92 33.6(4)
C94 Sc6 C106 89.0(5)
C101 Sc6 C106 80.7(5)
C102 Sc6 C106 133.6(5)
C91 Sc6 C106 137.9(5)
C95 Sc6 C106 121.7(5)
C93 Sc6 C106 82.8(5)
C92 Sc6 C106 110.3(5)
C94 Sc6 C105 85.5(5)
C101 Sc6 C105 137.1(5)
C102 Sc6 C105 80.8(4)
C91 Sc6 C105 114.8(5)
C95 Sc6 C105 84.5(5)
C93 Sc6 C105 116.0(5)
C92 Sc6 C105 138.0(5)
C106 Sc6 C105 80.1(5)
C94 Sc6 Al12 103.0(3)
C101 Sc6 Al12 100.9(4)
C102 Sc6 Al12 97.8(4)
C91 Sc6 Al12 153.6(4)
C95 Sc6 Al12 120.1(3)
C93 Sc6 Al12 116.7(4)
C92 Sc6 Al12 150.0(4)
C106 Sc6 Al12 43.4(4)
C105 Sc6 Al12 42.3(4)
C94 Sc6 Al11 148.7(4)
C101 Sc6 Al11 43.1(3)
C102 Sc6 Al11 42.9(3)
C91 Sc6 Al11 93.7(3)
C95 Sc6 Al11 121.9(3)
C93 Sc6 Al11 126.4(3)
C92 Sc6 Al11 96.0(4)
C106 Sc6 Al11 115.2(4)
C105 Sc6 Al11 116.7(4)
Al12 Sc6 Al11 108.32(16)

loop_
_geom_bond_atom_site_label_1
_geom_bond_atom_site_label_2
_geom_bond_distance
C1 C2 1.382(17)
C1 C5 1.433(17)
C1 C7 1.492(16)
C1 Sc1 2.503(13)
C2 C3 1.403(16)
C2 C8 1.512(16)
C2 Sc1 2.494(12)
C3 C4 1.416(16)
C3 C9 1.495(17)
C3 Sc1 2.457(12)
C4 C5 1.405(17)
C4 C10 1.529(16)
C4 Sc1 2.461(12)
C5 C6 1.517(16)
C5 Sc1 2.488(12)
C6 H6A 0.9800
C6 H6B 0.9800
C6 H6C 0.9800
C7 H7A 0.9800
C7 H7B 0.9800
C7 H7C 0.9800
C8 H8A 0.9800
C8 H8B 0.9800
C8 H8C 0.9800
C9 H9A 0.9800
C9 H9B 0.9800
C9 H9C 0.9800
C10 H10A 0.9800
C10 H10B 0.9800
C10 H10C 0.9800
C11 Al1 2.072(13)
C11 Sc1 2.471(13)
C11 H11A 0.9800
C11 H11B 0.9800
C11 H11C 0.9800
C12 Al1 2.073(14)
C12 Sc1 2.458(13)
C12 H12A 0.9800
C12 H12B 0.9800
C12 H12C 0.9800
C13 Al1 1.966(13)
C13 H13A 0.9800
C13 H13B 0.9800
C13 H13C 0.9800
C14 Al1 1.967(15)
C14 H14A 0.9800
C14 H14B 0.9800
C14 H14C 0.9800
C15 Al2 2.059(14)
C15 Sc1 2.523(13)
C15 H15A 0.9800
C15 H15B 0.9800
C15 H15C 0.9800
C16 Al2 2.057(15)
C16 Sc1 2.555(13)
C16 H16A 0.9800
C16 H16B 0.9800
C16 H16C 0.9800
C17 Al2 1.954(13)
C17 H17A 0.9800
C17 H17B 0.9800
C17 H17C 0.9800
C18 Al2 1.954(14)
C18 H18A 0.9800
C18 H18B 0.9800
C18 H18C 0.9800
C19 C23 1.32(2)
C19 C20 1.45(2)
C19 C24 1.488(18)
C19 Sc2 2.459(16)
C20 C21 1.407(19)
C20 C25 1.495(19)
C20 Sc2 2.487(15)
C21 C22 1.40(2)
C21 C26 1.529(19)
C21 Sc2 2.535(16)
C22 C23 1.460(18)
C22 C27 1.534(19)
C22 Sc2 2.504(17)
C23 C28 1.54(2)
C23 Sc2 2.46(2)
C24 H24A 0.9800
C24 H24B 0.9800
C24 H24C 0.9800
C25 H25A 0.9800
C25 H25B 0.9800
C25 H25C 0.9800
C26 H26A 0.9800
C26 H26B 0.9800
C26 H26C 0.9800
C27 H27A 0.9800
C27 H27B 0.9800
C27 H27C 0.9800
C28 H28A 0.9800
C28 H28B 0.9800
C28 H28C 0.9800
C29 Al4 2.090(17)
C29 Sc2 2.467(15)
C29 H29A 0.9800
C29 H29B 0.9800
C29 H29C 0.9800
C30 Al4 2.008(15)
C30 H30A 0.9800
C30 H30B 0.9800
C30 H30C 0.9800
C31 Al4 2.056(15)
C31 Sc2 2.422(14)
C31 H31A 0.9800
C31 H31B 0.9800
C31 H31C 0.9800
C32 Al4 1.960(18)
C32 H32A 0.9800
C32 H32B 0.9800
C32 H32C 0.9800
C33 Al3 2.042(15)
C33 Sc2 2.490(16)
C33 H33A 0.9800
C33 H33B 0.9800
C33 H33C 0.9800
C34 Al3 1.999(18)
C34 Sc2 2.531(15)
C34 H34A 0.9800
C34 H34B 0.9800
C34 H34C 0.9800
C35 Al3 1.975(14)
C35 H35A 0.9800
C35 H35B 0.9800
C35 H35C 0.9800
C36 Al3 1.953(18)
C36 H36A 0.9800
C36 H36B 0.9800
C36 H36C 0.9800
C37 C41 1.412(17)
C37 C38 1.420(15)
C37 C42 1.498(16)
C37 Sc3 2.490(12)
C38 C39 1.434(16)
C38 C43 1.498(16)
C38 Sc3 2.483(12)
C39 C40 1.424(17)
C39 C44 1.515(15)
C39 Sc3 2.462(13)
C40 C41 1.416(17)
C40 C45 1.533(16)
C40 Sc3 2.471(12)
C41 C46 1.532(17)
C41 Sc3 2.496(12)
C42 H42A 0.9800
C42 H42B 0.9800
C42 H42C 0.9800
C43 H43A 0.9800
C43 H43B 0.9800
C43 H43C 0.9800
C44 H44A 0.9800
C44 H44B 0.9800
C44 H44C 0.9800
C45 H45A 0.9800
C45 H45B 0.9800
C45 H45C 0.9800
C46 H46A 0.9800
C46 H46B 0.9800
C46 H46C 0.9800
C47 Al5 2.058(13)
C47 Sc3 2.465(13)
C47 H47A 0.9800
C47 H47B 0.9800
C47 H47C 0.9800
C48 Al5 2.075(13)
C48 Sc3 2.447(12)
C48 H48A 0.9800
C48 H48B 0.9800
C48 H48C 0.9800
C49 Al5 1.969(13)
C49 H49A 0.9800
C49 H49B 0.9800
C49 H49C 0.9800
C50 Al5 1.971(13)
C50 H50A 0.9800
C50 H50B 0.9800
C50 H50C 0.9800
C51 Al6 2.056(13)
C51 Sc3 2.497(13)
C51 H51A 0.9800
C51 H51B 0.9800
C51 H51C 0.9800
C52 Al6 2.056(14)
C52 Sc3 2.596(13)
C52 H52A 0.9800
C52 H52B 0.9800
C52 H52C 0.9800
C53 Al6 1.968(13)
C53 H53A 0.9800
C53 H53B 0.9800
C53 H53C 0.9800
C54 Al6 1.949(13)
C54 H54A 0.9800
C54 H54B 0.9800
C54 H54C 0.9800
C55 C59 1.385(16)
C55 C56 1.415(17)
C55 C60 1.491(16)
C55 Sc4 2.493(12)
C56 C57 1.423(16)
C56 C61 1.504(16)
C56 Sc4 2.510(12)
C57 C58 1.400(17)
C57 C62 1.502(16)
C57 Sc4 2.497(12)
C58 C59 1.433(17)
C58 C63 1.542(15)
C58 Sc4 2.470(13)
C59 C64 1.510(16)
C59 Sc4 2.456(12)
C60 H60A 0.9800
C60 H60B 0.9800
C60 H60C 0.9800
C61 H61A 0.9800
C61 H61B 0.9800
C61 H61C 0.9800
C62 H62A 0.9800
C62 H62B 0.9800
C62 H62C 0.9800
C63 H63A 0.9800
C63 H63B 0.9800
C63 H63C 0.9800
C64 H64A 0.9800
C64 H64B 0.9800
C64 H64C 0.9800
C65 Al7 2.039(14)
C65 Sc4 2.548(13)
C65 H65A 0.9800
C65 H65B 0.9800
C65 H65C 0.9800
C66 Al7 2.055(13)
C66 Sc4 2.507(12)
C66 H66A 0.9800
C66 H66B 0.9800
C66 H66C 0.9800
C67 Al7 1.962(14)
C67 H67A 0.9800
C67 H67B 0.9800
C67 H67C 0.9800
C68 Al7 1.954(13)
C68 H68A 0.9800
C68 H68B 0.9800
C68 H68C 0.9800
C69 Al8 2.045(13)
C69 Sc4 2.494(13)
C69 H69A 0.9800
C69 H69B 0.9800
C69 H69C 0.9800
C70 Al8 2.066(12)
C70 Sc4 2.454(12)
C70 H70A 0.9800
C70 H70B 0.9800
C70 H70C 0.9800
C71 Al8 1.971(13)
C71 H71A 0.9800
C71 H71B 0.9800
C71 H71C 0.9800
C72 Al8 1.972(14)
C72 H72A 0.9800
C72 H72B 0.9800
C72 H72C 0.9800
C73 C74 1.425(17)
C73 C77 1.436(16)
C73 C78 1.497(17)
C73 Sc5 2.479(12)
C74 C75 1.420(17)
C74 C79 1.509(16)
C74 Sc5 2.453(14)
C75 C76 1.409(17)
C75 C80 1.530(16)
C75 Sc5 2.483(13)
C76 C77 1.393(17)
C76 C81 1.512(16)
C76 Sc5 2.507(13)
C77 C82 1.533(16)
C77 Sc5 2.479(12)
C78 H78A 0.9800
C78 H78B 0.9800
C78 H78C 0.9800
C79 H79A 0.9800
C79 H79B 0.9800
C79 H79C 0.9800
C80 H80A 0.9800
C80 H80B 0.9800
C80 H80C 0.9800
C81 H81A 0.9800
C81 H81B 0.9800
C81 H81C 0.9800
C82 H82A 0.9800
C82 H82B 0.9800
C82 H82C 0.9800
C83 Al9 2.068(13)
C83 Sc5 2.466(12)
C83 H83A 0.9800
C83 H83B 0.9800
C83 H83C 0.9800
C84 Al9 2.071(14)
C84 Sc5 2.489(14)
C84 H84A 0.9800
C84 H84B 0.9800
C84 H84C 0.9800
C85 Al9 1.968(15)
C85 H85A 0.9800
C85 H85B 0.9800
C85 H85C 0.9800
C86 Al9 1.963(13)
C86 H86A 0.9800
C86 H86B 0.9800
C86 H86C 0.9800
C87 Al10 2.077(14)
C87 Sc5 2.604(13)
C87 H87A 0.9800
C87 H87B 0.9800
C87 H87C 0.9800
C88 Al10 2.065(13)
C88 Sc5 2.491(12)
C88 H88A 0.9800
C88 H88B 0.9800
C88 H88C 0.9800
C89 Al10 1.967(13)
C89 H89A 0.9800
C89 H89B 0.9800
C89 H89C 0.9800
C90 Al10 1.960(15)
C90 H90A 0.9800
C90 H90B 0.9800
C90 H90C 0.9800
C91 C92 1.39(2)
C91 C95 1.419(18)
C91 C96 1.535(19)
C91 Sc6 2.456(16)
C92 C93 1.444(19)
C92 C97 1.498(19)
C92 Sc6 2.507(15)
C93 C94 1.394(19)
C93 C98 1.514(19)
C93 Sc6 2.482(14)
C94 C95 1.413(18)
C94 C99 1.514(18)
C94 Sc6 2.426(16)
C95 C100 1.490(19)
C95 Sc6 2.459(16)
C96 H96A 0.9800
C96 H96B 0.9800
C96 H96C 0.9800
C97 H97A 0.9800
C97 H97B 0.9800
C97 H97C 0.9800
C98 H98A 0.9800
C98 H98B 0.9800
C98 H98C 0.9800
C99 H99A 0.9800
C99 H99B 0.9800
C99 H99C 0.9800
C100 H10D 0.9800
C100 H10E 0.9800
C100 H10F 0.9800
C101 Al11 2.058(15)
C101 Sc6 2.436(15)
C101 H10G 0.9800
C101 H10H 0.9800
C101 H10I 0.9800
C102 Al11 2.054(15)
C102 Sc6 2.448(14)
C102 H10J 0.9800
C102 H10K 0.9800
C102 H10L 0.9800
C103 Al11 1.993(14)
C103 H10M 0.9800
C103 H10N 0.9800
C103 H10O 0.9800
C104 Al11 1.916(17)
C104 H10P 0.9800
C104 H10Q 0.9800
C104 H10R 0.9800
C105 Al12 1.994(17)
C105 Sc6 2.548(14)
C105 H10S 0.9800
C105 H10T 0.9800
C105 H10U 0.9800
C106 Al12 2.036(15)
C106 Sc6 2.517(16)
C106 H10V 0.9800
C106 H10W 0.9800
C106 H10X 0.9800
C107 Al12 1.977(14)
C107 H10Y 0.9800
C107 H10Z 0.9800
C107 H101 0.9800
C108 Al12 1.958(18)
C108 H102 0.9800
C108 H103 0.9800
C108 H104 0.9800
Al1 Sc1 2.978(4)
Al2 Sc1 2.910(4)
Al3 Sc2 2.918(5)
Al4 Sc2 2.981(5)
Al5 Sc3 2.981(4)
Al6 Sc3 2.907(4)
Al7 Sc4 2.925(4)
Al8 Sc4 2.982(4)
Al9 Sc5 2.990(5)
Al10 Sc5 2.914(4)
Al11 Sc6 2.991(5)
Al12 Sc6 2.905(5)
